data_1569061
loop_
_publ_author_name
'Hsueh, Fang-Che'
'Rajeshkumar, Thayalan'
'Maron, Laurent'
'Scopelliti, Rosario'
'Sienkiewicz, Andrzej'
'Mazzanti, Marinella'

_publ_section_title
;
 Isolation and redox reactivity of cerium complexes in four redox states.
;
_journal_issue 22
_journal_name_full 'Chemical science'
_journal_page_first 6011
_journal_page_last 6021
_journal_paper_doi 10.1039/d3sc01478a
_journal_volume 14
_journal_year 2023
_chemical_formula_moiety 'C96 H138 K6 O18 Si6, 2(C18 H36 K N2 O6)'
_chemical_formula_sum 'C132 H210 K8 N4 O30 Si6'
_chemical_formula_weight 2814.37
_space_group_crystal_system triclinic
_space_group_IT_number 2
_space_group_name_Hall '-P 1'
_space_group_name_H-M_alt 'P -1'
_atom_sites_solution_hydrogens geom
_atom_sites_solution_primary dual
_atom_sites_solution_secondary difmap
_audit_creation_date 2022-09-13
_audit_creation_method
;
Olex2 1.5
(compiled 2022.04.07 svn.rca3783a0 for OlexSys, GUI svn.r6498)
;
_audit_update_record
;
2023-02-01 deposited with the CCDC.	2023-05-05 downloaded from the CCDC.
;
_cell_angle_alpha 112.666(3)
_cell_angle_beta 95.795(2)
_cell_angle_gamma 108.276(2)
_cell_formula_units_Z 1
_cell_length_a 15.5349(4)
_cell_length_b 16.9728(5)
_cell_length_c 21.2514(6)
_cell_measurement_reflns_used 18920
_cell_measurement_temperature 140.00(10)
_cell_measurement_theta_max 72.3120
_cell_measurement_theta_min 3.3050
_cell_volume 4749.9(3)
_computing_cell_refinement 'CrysAlisPro 1.171.42.65a (Rigaku OD, 2022)'
_computing_data_collection 'CrysAlisPro 1.171.42.65a (Rigaku OD, 2022)'
_computing_data_reduction 'CrysAlisPro 1.171.42.65a (Rigaku OD, 2022)'
_computing_molecular_graphics 'Olex2 1.5 (Dolomanov et al., 2009)'
_computing_publication_material 'Olex2 1.5 (Dolomanov et al., 2009)'
_computing_structure_refinement 'SHELXL 2018/3 (Sheldrick, 2015)'
_computing_structure_solution 'SHELXT  (Sheldrick, 2015)'
_diffrn_ambient_environment N~2~
_diffrn_ambient_temperature 140.00(10)
_diffrn_detector 'CCD plate'
_diffrn_detector_area_resol_mean 10.2665
_diffrn_detector_type Atlas
_diffrn_measured_fraction_theta_full 0.998
_diffrn_measured_fraction_theta_max 0.974
_diffrn_measurement_details
;
List of Runs (angles in degrees, time in seconds):

  # Type    Start    End  Width  t~exp~   \w     \q     \k     \f   Frames
#--------------------------------------------------------------------------
  1  \w    -81.00   8.00   1.00    6.00    --  -42.88  95.00 163.00   89
  2  \w     25.00  64.00   1.00    6.00    --   42.88 -95.00  53.00   39
  3  \w    114.00 166.00   1.00   24.00    --  103.49  95.00 163.00   52
  4  \w     48.00  73.00   1.00   24.00    --  103.49 -95.00  53.00   25
  5  \w   -117.00 -21.00   1.00    6.00    --  -42.88 -37.00 -60.00   96
  6  \w   -117.00 -19.00   1.00    6.00    --  -42.88 -37.00  30.00   98
  7  \w     71.00  98.00   1.00    6.00    --   42.88  57.00 -60.00   27
  8  \w     15.00  66.00   1.00    6.00    --   42.88  57.00 -60.00   51
  9  \w    148.00 175.00   1.00   24.00    --  103.49 111.00-120.00   27
 10  \w    112.00 139.00   1.00   24.00    --  103.49 111.00  30.00   27
 11  \w     28.00 132.00   1.00   24.00    --  103.49 -30.00  30.00  104
 12  \w    136.00 163.00   1.00   24.00    --  103.49 111.00-150.00   27
 13  \w     49.00 107.00   1.00   24.00    --  103.49-111.00-180.00   58
 14  \w    104.00 130.00   1.00   24.00    --  103.49 111.00-120.00   26
 15  \w     50.00  98.00   1.00   24.00    --  103.49-111.00 -30.00   48
 16  \w    105.00 163.00   1.00   24.00    --  103.49 111.00  90.00   58
 17  \w    145.00 175.00   1.00   24.00    --  103.49 111.00  30.00   30
 18  \w     78.00 177.00   1.00   24.00    --  103.49  45.00-150.00   99
 19  \w    104.00 176.00   1.00   24.00    --  103.49 111.00 120.00   72
 20  \w     44.00 109.00   1.00   24.00    --  103.49-111.00  90.00   65
 21  \w     84.00 109.00   1.00   24.00    --  103.49-111.00   0.00   25
 22  \w    133.00 160.00   1.00   24.00    --  103.49 111.00   0.00   27
 23  \w     37.00  64.00   1.00   24.00    --  103.49 -94.00-150.00   27
 24  \w     33.00 109.00   1.00   24.00    --  103.49-111.00-120.00   76
 25  \w     37.00 124.00   1.00   24.00    --  103.49 -30.00-180.00   87
;
_diffrn_measurement_device 'four-circle diffractometer'
_diffrn_measurement_device_type 'SuperNova, Dual, Cu at home/near, Atlas'
_diffrn_measurement_method '\w scans'
_diffrn_orient_matrix_type 'CrysAlisPro convention (1999,Acta A55,543-557)'
_diffrn_orient_matrix_UB_11 0.1028264000
_diffrn_orient_matrix_UB_12 0.0683387000
_diffrn_orient_matrix_UB_13 0.0243220000
_diffrn_orient_matrix_UB_21 -0.0088821000
_diffrn_orient_matrix_UB_22 0.0030166000
_diffrn_orient_matrix_UB_23 -0.0718203000
_diffrn_orient_matrix_UB_31 -0.0316470000
_diffrn_orient_matrix_UB_32 0.0816657000
_diffrn_orient_matrix_UB_33 0.0290603000
_diffrn_radiation_monochromator mirror
_diffrn_radiation_probe x-ray
_diffrn_radiation_type 'Cu K\a'
_diffrn_radiation_wavelength 1.54184
_diffrn_reflns_av_R_equivalents 0.0297
_diffrn_reflns_av_unetI/netI 0.0340
_diffrn_reflns_Laue_measured_fraction_full 0.998
_diffrn_reflns_Laue_measured_fraction_max 0.974
_diffrn_reflns_limit_h_max 18
_diffrn_reflns_limit_h_min -19
_diffrn_reflns_limit_k_max 20
_diffrn_reflns_limit_k_min -14
_diffrn_reflns_limit_l_max 26
_diffrn_reflns_limit_l_min -25
_diffrn_reflns_number 41088
_diffrn_reflns_point_group_measured_fraction_full 0.998
_diffrn_reflns_point_group_measured_fraction_max 0.974
_diffrn_reflns_theta_full 67.684
_diffrn_reflns_theta_max 72.465
_diffrn_reflns_theta_min 2.912
_diffrn_source 'micro-focus sealed X-ray tube'
_diffrn_source_type 'SuperNova (Cu) X-ray Source'
_exptl_absorpt_coefficient_mu 2.418
_exptl_absorpt_correction_T_max 0.717
_exptl_absorpt_correction_T_min 0.562
_exptl_absorpt_correction_type analytical
_exptl_absorpt_process_details
;
CrysAlisPro 1.171.42.65a (Rigaku Oxford Diffraction, 2022)
Analytical numeric absorption correction using a multifaceted crystal
model based on expressions derived by R.C. Clark & J.S. Reid.
(Clark, R. C. & Reid, J. S. (1995). Acta Cryst. A51, 887-897)
Empirical absorption correction using spherical harmonics,
implemented in SCALE3 ABSPACK scaling algorithm.
;
_exptl_crystal_colour black
_exptl_crystal_colour_primary black
_exptl_crystal_density_diffrn 0.984
_exptl_crystal_description prism
_exptl_crystal_F_000 1506
_exptl_crystal_size_max 0.379
_exptl_crystal_size_mid 0.235
_exptl_crystal_size_min 0.198
_refine_diff_density_max 0.692
_refine_diff_density_min -0.271
_refine_diff_density_rms 0.041
_refine_ls_extinction_method none
_refine_ls_goodness_of_fit_ref 1.041
_refine_ls_hydrogen_treatment constr
_refine_ls_matrix_type full
_refine_ls_number_parameters 920
_refine_ls_number_reflns 18336
_refine_ls_number_restraints 898
_refine_ls_restrained_S_all 1.038
_refine_ls_R_factor_all 0.0521
_refine_ls_R_factor_gt 0.0410
_refine_ls_shift/su_max 0.001
_refine_ls_shift/su_mean 0.000
_refine_ls_structure_factor_coef Fsqd
_refine_ls_weighting_details 'w=1/[\s^2^(Fo^2^)+(0.0670P)^2^+0.1620P] where P=(Fo^2^+2Fc^2^)/3'
_refine_ls_weighting_scheme calc
_refine_ls_wR_factor_gt 0.1096
_refine_ls_wR_factor_ref 0.1167
_reflns_Friedel_coverage 0.000
_reflns_number_gt 14570
_reflns_number_total 18336
_reflns_threshold_expression 'I > 2\s(I)'
_cod_data_source_file d3sc01478a2.cif
_cod_data_source_block ah448
_cod_depositor_comments 'Adding full bibliography for 1569056--1569065.cif.'
_cod_original_cell_volume 4749.9(2)
_cod_database_code 1569061
_shelx_shelxl_version_number 2018/3
_chemical_oxdiff_formula 'C168 H286 N4 O36 K8 Si6'
_shelx_space_group_comment
;
The symmetry employed for this shelxl refinement is uniquely defined
by the following loop, which should always be used as a source of
symmetry information in preference to the above space-group names.
They are only intended as comments.
;
_shelx_estimated_absorpt_t_max 0.646
_shelx_estimated_absorpt_t_min 0.461
_olex2_refinement_description
;
1. Fixed Uiso
 At 1.2 times of:
  All C(H) groups, All C(H,H) groups, All C(H,H,H,H) groups
 At 1.5 times of:
  All C(H,H,H) groups
2. Restrained distances
 C60-C54 = C49-C72
 2.4 with sigma of 0.02
 C49-C61
 2.4 with sigma of 0.02
 N1-C55 \\sim N1-C61 \\sim N1-C49 \\sim N3-C55 \\sim N3-C49 \\sim N3-C72 \\sim
N12-C54 \\sim N2-C54 \\sim N2-
 C60 \\sim N12-C60 \\sim N12-C67 \\sim N2-C66
 with sigma of 0.02
 O16-C71 \\sim O16-C70 \\sim O14-C62 \\sim O14-C63 \\sim O17-C69 \\sim O17-C68
\\sim O15-C64 \\sim O15-C65
 with sigma of 0.02
 C72-C71 \\sim C62-C61 \\sim C70-C69 \\sim C64-C63 \\sim C68-C67 \\sim C66-C65
 with sigma of 0.02
3. Uiso/Uaniso restraints and constraints
O14 \\sim O15 \\sim O16 \\sim O17 \\sim N1 \\sim N2 \\sim N3 \\sim N12 \\sim
C61 \\sim C62 \\sim C63 \\sim C64 \\sim C65 \\sim C66 \\sim C67 \\sim C68 \\sim
C69 \\sim C70 \\sim C71 \\sim C72: within 2A with sigma of 0.01 and sigma for
terminal atoms of 0.02 within 2A
Uanis(C55) \\sim Ueq: with sigma of 0.01 and sigma for terminal atoms of 0.02
4. Rigid body (RIGU) restrains
 K4, O10, O11, O12, O13, O14, O15, O16, O17, N1, N2, N3, N12, C49, C50, C51,
 C52, C53, C54, C55, C56, C57, C58, C59, C60, C61, C62, C63, C64, C65, C66, C67,
  C68, C69, C70, C71, C72
 with sigma for 1-2 distances of 0.004 and sigma for 1-3 distances of 0.004
5. Others
 Sof(O16)=Sof(O17)=Sof(N3)=Sof(N12)=Sof(H49C)=Sof(H49D)=Sof(H54C)=Sof(H54D)=
 Sof(H55C)=Sof(H55D)=Sof(H60C)=Sof(H60D)=Sof(C67)=Sof(H67A)=Sof(H67B)=Sof(C68)=
 Sof(H68A)=Sof(H68B)=Sof(C69)=Sof(H69A)=Sof(H69B)=Sof(C70)=Sof(H70A)=Sof(H70B)=
 Sof(C71)=Sof(H71A)=Sof(H71B)=Sof(C72)=Sof(H72A)=Sof(H72B)=1-FVAR(1)
 Sof(O14)=Sof(O15)=Sof(N1)=Sof(N2)=Sof(H49A)=Sof(H49B)=Sof(H54A)=Sof(H54B)=
 Sof(H55A)=Sof(H55B)=Sof(H60A)=Sof(H60B)=Sof(C61)=Sof(H61A)=Sof(H61B)=Sof(C62)=
 Sof(H62A)=Sof(H62B)=Sof(C63)=Sof(H63A)=Sof(H63B)=Sof(C64)=Sof(H64A)=Sof(H64B)=
 Sof(C65)=Sof(H65A)=Sof(H65B)=Sof(C66)=Sof(H66A)=Sof(H66B)=FVAR(1)
6.a Secondary CH2 refined with riding coordinates:
 C49(H49A,H49B), C49(H49C,H49D), C50(H50A,H50B), C51(H51A,H51B), C52(H52A,
 H52B), C53(H53A,H53B), C54(H54A,H54B), C54(H54C,H54D), C55(H55A,H55B),
 C55(H55C,H55D), C56(H56A,H56B), C57(H57A,H57B), C58(H58A,H58B), C59(H59A,H59B),
  C60(H60A,H60B), C60(H60C,H60D), C61(H61A,H61B), C62(H62A,H62B), C63(H63A,
 H63B), C64(H64A,H64B), C65(H65A,H65B), C66(H66A,H66B), C67(H67A,H67B),
 C68(H68A,H68B), C69(H69A,H69B), C70(H70A,H70B), C71(H71A,H71B), C72(H72A,H72B)
6.b Aromatic/amide H refined with riding coordinates:
 C2(H2), C4(H4), C6(H6), C8(H8), C9(H9), C10(H10), C11(H11), C22(H22),
 C23(H23), C24(H24), C25(H25), C36(H36), C37(H37), C38(H38), C39(H39)
6.c Idealised Me refined as rotating group:
 C14(H14A,H14B,H14C), C15(H15A,H15B,H15C), C16(H16A,H16B,H16C), C18(H18A,H18B,
 H18C), C19(H19A,H19B,H19C), C20(H20A,H20B,H20C), C28(H28A,H28B,H28C), C29(H29A,
 H29B,H29C), C30(H30A,H30B,H30C), C32(H32A,H32B,H32C), C33(H33A,H33B,H33C),
 C34(H34A,H34B,H34C), C42(H42A,H42B,H42C), C43(H43A,H43B,H43C), C44(H44A,H44B,
 H44C), C46(H46A,H46B,H46C), C47(H47A,H47B,H47C), C48(H48A,H48B,H48C)
;
_smtbx_masks_special_details
;
A solvent mask was calculated and 314 electrons were 
found in a volume of 1508\%A^3^ in 2 voids per unit cell. 
This is consistent with the presence of 
6[C4H8O], 2[C6H14] per Asymmetric Unit 
which account for 340 electrons 
per unit cell.
;
_smtbx_masks_void_probe_radius 1.2
_smtbx_masks_void_truncation_radius 1.2
_olex2_date_sample_data_collection 2022-08-16
_olex2_submission_special_instructions 'No special instructions were received'
_oxdiff_exptl_absorpt_empirical_details
;
Empirical correction (ABSPACK) includes:
- Absorption correction using spherical harmonics
- Frame scaling
- Detector area scaling
- B-factor correction
;
_oxdiff_exptl_absorpt_empirical_full_max 1.473
_oxdiff_exptl_absorpt_empirical_full_min 0.759

loop_
_space_group_symop_operation_xyz
'x, y, z'
'-x, -y, -z'

loop_
_atom_site_label
_atom_site_type_symbol
_atom_site_fract_x
_atom_site_fract_y
_atom_site_fract_z
_atom_site_U_iso_or_equiv
_atom_site_adp_type
_atom_site_occupancy
_atom_site_site_symmetry_order
_atom_site_calc_flag
_atom_site_refinement_flags_posn
_atom_site_refinement_flags_adp
_atom_site_refinement_flags_occupancy
_atom_site_disorder_assembly
_atom_site_disorder_group
K1 K 0.33715(3) 0.48736(3) 0.05162(2) 0.04121(9) Uani 1 1 d . . . . .
K2 K 0.38408(3) 0.48995(3) -0.12083(2) 0.04260(9) Uani 1 1 d . . . . .
K3 K 0.56964(3) 0.69705(3) 0.03731(2) 0.04294(9) Uani 1 1 d . . . . .
Si1 Si 0.40018(3) 0.39683(3) 0.16198(2) 0.03659(10) Uani 1 1 d . . . . .
Si2 Si 0.35042(4) 0.69849(3) 0.03468(2) 0.03805(11) Uani 1 1 d . . . . .
Si3 Si 0.78366(3) 0.71601(3) 0.14424(2) 0.04012(11) Uani 1 1 d . . . . .
O1 O 0.43252(9) 0.40449(8) 0.09603(6) 0.0400(3) Uani 1 1 d . . . . .
O2 O 0.37126(10) 0.29493(9) 0.16262(7) 0.0483(3) Uani 1 1 d . . . . .
O3 O 0.30096(9) 0.41555(8) 0.16430(6) 0.0385(3) Uani 1 1 d . . . . .
O4 O 0.38304(9) 0.61598(8) 0.00270(6) 0.0401(3) Uani 1 1 d . . . . .
O5 O 0.26744(11) 0.70347(10) -0.01685(7) 0.0488(3) Uani 1 1 d . . . . .
O6 O 0.44085(10) 0.79681(8) 0.05602(6) 0.0423(3) Uani 1 1 d . . . . .
O7 O 0.69790(9) 0.64224(9) 0.08059(6) 0.0416(3) Uani 1 1 d . . . . .
O8 O 0.88533(10) 0.75283(11) 0.12600(7) 0.0524(3) Uani 1 1 d . . . . .
O9 O 0.80308(9) 0.66919(9) 0.19746(6) 0.0433(3) Uani 1 1 d . . . . .
C1 C 0.53525(12) 0.62873(11) 0.23594(8) 0.0342(3) Uani 1 1 d . . . . .
C2 C 0.44524(12) 0.62465(11) 0.21048(9) 0.0361(3) Uani 1 1 d . . . . .
H2 H 0.391572 0.577750 0.209863 0.043 Uiso 1 1 calc R U . . .
C3 C 0.43241(12) 0.68685(11) 0.18627(8) 0.0335(3) Uani 1 1 d . . . . .
C4 C 0.51236(13) 0.75636(12) 0.18637(9) 0.0378(3) Uani 1 1 d . . . . .
H4 H 0.504765 0.799871 0.170855 0.045 Uiso 1 1 calc R U . . .
C5 C 0.60333(12) 0.76120(11) 0.20948(8) 0.0349(3) Uani 1 1 d . . . . .
C6 C 0.61340(12) 0.69894(12) 0.23462(9) 0.0376(3) Uani 1 1 d . . . . .
H6 H 0.674699 0.703668 0.251446 0.045 Uiso 1 1 calc R U . . .
C7 C 0.54942(12) 0.57235(12) 0.27051(9) 0.0373(3) Uani 1 1 d . . . . .
C8 C 0.62399(14) 0.61735(14) 0.33199(10) 0.0477(4) Uani 1 1 d . . . . .
H8 H 0.662312 0.680455 0.346900 0.057 Uiso 1 1 calc R U . . .
C9 C 0.64355(16) 0.57368(16) 0.37124(11) 0.0541(5) Uani 1 1 d . . . . .
H9 H 0.694570 0.606396 0.412045 0.065 Uiso 1 1 calc R U . . .
C10 C 0.58835(17) 0.48192(16) 0.35079(11) 0.0546(5) Uani 1 1 d . . . . .
H10 H 0.600383 0.451050 0.377553 0.066 Uiso 1 1 calc R U . . .
C11 C 0.51526(15) 0.43598(14) 0.29059(11) 0.0471(4) Uani 1 1 d . . . . .
H11 H 0.478020 0.372933 0.276931 0.057 Uiso 1 1 calc R U . . .
C12 C 0.49279(13) 0.47692(12) 0.24844(9) 0.0379(4) Uani 1 1 d . . . . .
C13 C 0.38384(17) 0.21167(14) 0.12477(11) 0.0521(5) Uani 1 1 d . . . . .
C14 C 0.4831(2) 0.2317(2) 0.11752(14) 0.0714(7) Uani 1 1 d . . . . .
H14A H 0.494331 0.263139 0.087162 0.107 Uiso 1 1 calc R U . . .
H14B H 0.492587 0.173563 0.096550 0.107 Uiso 1 1 calc R U . . .
H14C H 0.526871 0.271523 0.164151 0.107 Uiso 1 1 calc R U . . .
C15 C 0.3614(2) 0.15665(17) 0.16718(15) 0.0770(8) Uani 1 1 d . . . . .
H15A H 0.408279 0.189188 0.212568 0.116 Uiso 1 1 calc R U . . .
H15B H 0.362526 0.095303 0.141000 0.116 Uiso 1 1 calc R U . . .
H15C H 0.299116 0.150019 0.175294 0.116 Uiso 1 1 calc R U . . .
C16 C 0.3136(2) 0.15889(17) 0.05324(13) 0.0689(6) Uani 1 1 d . . . . .
H16A H 0.327564 0.194316 0.025860 0.103 Uiso 1 1 calc R U . . .
H16B H 0.250171 0.149598 0.059687 0.103 Uiso 1 1 calc R U . . .
H16C H 0.317663 0.098706 0.028007 0.103 Uiso 1 1 calc R U . . .
C17 C 0.23618(13) 0.40690(13) 0.20728(10) 0.0425(4) Uani 1 1 d . . . . .
C18 C 0.28410(16) 0.47541(17) 0.28448(11) 0.0582(5) Uani 1 1 d . . . . .
H18A H 0.335339 0.460779 0.301444 0.087 Uiso 1 1 calc R U . . .
H18B H 0.238422 0.471020 0.312845 0.087 Uiso 1 1 calc R U . . .
H18C H 0.309251 0.538354 0.288618 0.087 Uiso 1 1 calc R U . . .
C19 C 0.19591(17) 0.30916(15) 0.20011(13) 0.0577(5) Uani 1 1 d . . . . .
H19A H 0.167243 0.265613 0.150303 0.087 Uiso 1 1 calc R U . . .
H19B H 0.148326 0.304299 0.226900 0.087 Uiso 1 1 calc R U . . .
H19C H 0.246159 0.294440 0.218495 0.087 Uiso 1 1 calc R U . . .
C20 C 0.15763(15) 0.43008(16) 0.18019(12) 0.0533(5) Uani 1 1 d . . . . .
H20A H 0.183948 0.491481 0.181605 0.080 Uiso 1 1 calc R U . . .
H20B H 0.113387 0.429761 0.209947 0.080 Uiso 1 1 calc R U . . .
H20C H 0.124907 0.383934 0.131557 0.080 Uiso 1 1 calc R U . . .
C21 C 0.33713(12) 0.68638(11) 0.16995(9) 0.0350(3) Uani 1 1 d . . . . .
C22 C 0.28216(13) 0.67509(12) 0.21695(10) 0.0409(4) Uani 1 1 d . . . . .
H22 H 0.307740 0.667237 0.255614 0.049 Uiso 1 1 calc R U . . .
C23 C 0.19292(14) 0.67491(14) 0.20947(11) 0.0474(4) Uani 1 1 d . . . . .
H23 H 0.157546 0.665940 0.241827 0.057 Uiso 1 1 calc R U . . .
C24 C 0.15577(14) 0.68798(15) 0.15418(11) 0.0499(4) Uani 1 1 d . . . . .
H24 H 0.094604 0.688637 0.148206 0.060 Uiso 1 1 calc R U . . .
C25 C 0.20873(15) 0.70010(15) 0.10756(10) 0.0483(4) Uani 1 1 d . . . . .
H25 H 0.182433 0.709708 0.070129 0.058 Uiso 1 1 calc R U . . .
C26 C 0.29896(13) 0.69899(12) 0.11247(9) 0.0386(4) Uani 1 1 d . . . . .
C27 C 0.20157(16) 0.64155(16) -0.08252(11) 0.0546(5) Uani 1 1 d . . . . .
C28 C 0.15553(19) 0.54685(17) -0.08615(14) 0.0660(6) Uani 1 1 d . . . . .
H28A H 0.127146 0.551940 -0.046345 0.099 Uiso 1 1 calc R U . . .
H28B H 0.202647 0.520152 -0.084009 0.099 Uiso 1 1 calc R U . . .
H28C H 0.106882 0.506913 -0.130460 0.099 Uiso 1 1 calc R U . . .
C29 C 0.1286(2) 0.6830(2) -0.08727(16) 0.0837(8) Uani 1 1 d . . . . .
H29A H 0.083229 0.645338 -0.133349 0.126 Uiso 1 1 calc R U . . .
H29B H 0.159692 0.746190 -0.081562 0.126 Uiso 1 1 calc R U . . .
H29C H 0.096061 0.684226 -0.049951 0.126 Uiso 1 1 calc R U . . .
C30 C 0.2524(2) 0.63890(19) -0.14037(12) 0.0693(6) Uani 1 1 d . . . . .
H30A H 0.302593 0.616986 -0.134556 0.104 Uiso 1 1 calc R U . . .
H30B H 0.279260 0.701134 -0.137373 0.104 Uiso 1 1 calc R U . . .
H30C H 0.207986 0.596866 -0.186464 0.104 Uiso 1 1 calc R U . . .
C31 C 0.44953(18) 0.89095(13) 0.07738(11) 0.0522(5) Uani 1 1 d . . . . .
C32 C 0.4154(3) 0.92325(17) 0.14346(13) 0.0763(8) Uani 1 1 d . . . . .
H32A H 0.429390 0.989652 0.161670 0.115 Uiso 1 1 calc R U . . .
H32B H 0.447168 0.911520 0.179138 0.115 Uiso 1 1 calc R U . . .
H32C H 0.347616 0.889495 0.132332 0.115 Uiso 1 1 calc R U . . .
C33 C 0.3968(2) 0.90106(16) 0.01876(13) 0.0632(6) Uani 1 1 d . . . . .
H33A H 0.329238 0.869541 0.011201 0.095 Uiso 1 1 calc R U . . .
H33B H 0.415204 0.873389 -0.024745 0.095 Uiso 1 1 calc R U . . .
H33C H 0.411779 0.966797 0.031928 0.095 Uiso 1 1 calc R U . . .
C34 C 0.5544(2) 0.94626(15) 0.09290(14) 0.0702(7) Uani 1 1 d . . . . .
H34A H 0.565441 1.011391 0.106391 0.105 Uiso 1 1 calc R U . . .
H34B H 0.576551 0.921824 0.050684 0.105 Uiso 1 1 calc R U . . .
H34C H 0.588407 0.941023 0.131563 0.105 Uiso 1 1 calc R U . . .
C35 C 0.68714(13) 0.83869(12) 0.21605(9) 0.0395(4) Uani 1 1 d . . . . .
C36 C 0.68498(15) 0.92726(13) 0.24746(12) 0.0518(5) Uani 1 1 d . . . . .
H36 H 0.629609 0.933289 0.260039 0.062 Uiso 1 1 calc R U . . .
C37 C 0.76082(17) 1.00597(15) 0.26067(15) 0.0641(6) Uani 1 1 d . . . . .
H37 H 0.757827 1.065175 0.282768 0.077 Uiso 1 1 calc R U . . .
C38 C 0.84086(17) 0.99774(15) 0.24146(14) 0.0636(6) Uani 1 1 d . . . . .
H38 H 0.893739 1.051353 0.250683 0.076 Uiso 1 1 calc R U . . .
C39 C 0.84377(15) 0.91127(14) 0.20880(12) 0.0533(5) Uani 1 1 d . . . . .
H39 H 0.899033 0.906846 0.195025 0.064 Uiso 1 1 calc R U . . .
C40 C 0.76872(13) 0.82925(13) 0.19490(9) 0.0421(4) Uani 1 1 d . . . . .
C41 C 0.91177(14) 0.73893(14) 0.06105(10) 0.0455(4) Uani 1 1 d . . . . .
C42 C 0.84684(17) 0.75636(16) 0.01408(11) 0.0551(5) Uani 1 1 d . . . . .
H42A H 0.783202 0.709859 0.000378 0.083 Uiso 1 1 calc R U . . .
H42B H 0.868907 0.752293 -0.028242 0.083 Uiso 1 1 calc R U . . .
H42C H 0.846564 0.818151 0.039829 0.083 Uiso 1 1 calc R U . . .
C43 C 1.01143(15) 0.80830(16) 0.08071(12) 0.0562(5) Uani 1 1 d . . . . .
H43A H 1.034294 0.799231 0.038131 0.084 Uiso 1 1 calc R U . . .
H43B H 1.051743 0.799274 0.113662 0.084 Uiso 1 1 calc R U . . .
H43C H 1.012593 0.871183 0.103026 0.084 Uiso 1 1 calc R U . . .
C44 C 0.90960(16) 0.64157(16) 0.02611(12) 0.0553(5) Uani 1 1 d . . . . .
H44A H 0.846456 0.597011 0.017606 0.083 Uiso 1 1 calc R U . . .
H44B H 0.954488 0.634089 0.056987 0.083 Uiso 1 1 calc R U . . .
H44C H 0.926443 0.630662 -0.018856 0.083 Uiso 1 1 calc R U . . .
C45 C 0.87594(14) 0.69923(16) 0.25883(10) 0.0502(4) Uani 1 1 d . . . . .
C46 C 0.88030(18) 0.78858(19) 0.31671(12) 0.0660(6) Uani 1 1 d . . . . .
H46A H 0.926220 0.805461 0.359585 0.099 Uiso 1 1 calc R U . . .
H46B H 0.818483 0.780133 0.326337 0.099 Uiso 1 1 calc R U . . .
H46C H 0.899006 0.837884 0.301639 0.099 Uiso 1 1 calc R U . . .
C47 C 0.97066(16) 0.71303(18) 0.24093(12) 0.0596(5) Uani 1 1 d . . . . .
H47A H 0.988309 0.764075 0.227653 0.089 Uiso 1 1 calc R U . . .
H47B H 0.966289 0.656237 0.201529 0.089 Uiso 1 1 calc R U . . .
H47C H 1.018193 0.727647 0.282127 0.089 Uiso 1 1 calc R U . . .
C48 C 0.84913(19) 0.62217(19) 0.28144(13) 0.0666(6) Uani 1 1 d . . . . .
H48A H 0.894313 0.640241 0.325058 0.100 Uiso 1 1 calc R U . . .
H48B H 0.849431 0.565744 0.244345 0.100 Uiso 1 1 calc R U . . .
H48C H 0.786314 0.610711 0.289544 0.100 Uiso 1 1 calc R U . . .
K4 K 0.65094(3) 0.86350(3) 0.56621(2) 0.04770(10) Uani 1 1 d . . . . .
O10 O 0.63764(15) 0.84834(12) 0.43155(8) 0.0699(4) Uani 1 1 d . . . . .
O11 O 0.81540(13) 0.94823(12) 0.52940(9) 0.0685(4) Uani 1 1 d . . . . .
O12 O 0.52867(12) 0.96268(12) 0.59613(8) 0.0658(4) Uani 1 1 d . . . . .
O13 O 0.69744(12) 1.01627(10) 0.69700(8) 0.0632(4) Uani 1 1 d . . . . .
O14 O 0.5306(3) 0.6872(2) 0.5445(2) 0.0649(8) Uani 0.740(7) 1 d D U P A 1
O15 O 0.7218(3) 0.7558(3) 0.6158(2) 0.0603(8) Uani 0.740(7) 1 d D U P A 1
O16 O 0.5034(8) 0.6876(7) 0.5216(6) 0.0660(19) Uani 0.260(7) 1 d D U P A 2
O17 O 0.6851(8) 0.7337(7) 0.6015(6) 0.0604(18) Uani 0.260(7) 1 d D U P A 2
N1 N 0.4565(4) 0.7795(4) 0.4680(3) 0.0814(13) Uani 0.740(7) 1 d D U P A 1
N2 N 0.8417(5) 0.9465(4) 0.6640(3) 0.0709(13) Uani 0.740(7) 1 d D U P A 1
N3 N 0.4707(12) 0.7926(11) 0.4715(8) 0.084(3) Uani 0.260(7) 1 d D U P A 2
N12 N 0.8513(16) 0.9352(9) 0.6682(9) 0.069(3) Uani 0.260(7) 1 d D U P A 2
C49 C 0.4726(2) 0.7603(3) 0.39763(15) 0.1026(12) Uani 1 1 d D . . . .
H49A H 0.413769 0.747240 0.365543 0.123 Uiso 0.740(7) 1 calc R U P A 1
H49B H 0.485986 0.703376 0.380285 0.123 Uiso 0.740(7) 1 calc R U P A 1
H49C H 0.411924 0.748150 0.368296 0.123 Uiso 0.260(7) 1 calc R U P A 2
H49D H 0.484111 0.702347 0.381024 0.123 Uiso 0.260(7) 1 calc R U P A 2
C50 C 0.5493(3) 0.8340(3) 0.39222(13) 0.0914(10) Uani 1 1 d . . . . .
H50A H 0.550047 0.816071 0.342144 0.110 Uiso 1 1 calc R U . . .
H50B H 0.538356 0.892221 0.410562 0.110 Uiso 1 1 calc R U . . .
C51 C 0.7145(3) 0.9077(2) 0.42071(14) 0.0821(8) Uani 1 1 d . . . . .
H51A H 0.714872 0.971084 0.440534 0.099 Uiso 1 1 calc R U . . .
H51B H 0.709395 0.886401 0.369569 0.099 Uiso 1 1 calc R U . . .
C52 C 0.8023(2) 0.9082(2) 0.45553(15) 0.0800(8) Uani 1 1 d . . . . .
H52A H 0.799441 0.844109 0.438510 0.096 Uiso 1 1 calc R U . . .
H52B H 0.856078 0.943957 0.443294 0.096 Uiso 1 1 calc R U . . .
C53 C 0.9007(2) 0.9515(2) 0.56357(18) 0.0866(8) Uani 1 1 d . . . . .
H53A H 0.953671 0.986265 0.550119 0.104 Uiso 1 1 calc R U . . .
H53B H 0.898921 0.887898 0.548528 0.104 Uiso 1 1 calc R U . . .
C54 C 0.9148(2) 0.9971(2) 0.64118(18) 0.0934(9) Uani 1 1 d D . . . .
H54A H 0.976093 1.002278 0.664553 0.112 Uiso 0.740(7) 1 calc R U P A 1
H54B H 0.916023 1.060401 0.655768 0.112 Uiso 0.740(7) 1 calc R U P A 1
H54C H 0.902255 1.054345 0.654423 0.112 Uiso 0.260(7) 1 calc R U P A 2
H54D H 0.980974 1.014877 0.664379 0.112 Uiso 0.260(7) 1 calc R U P A 2
C55 C 0.4162(2) 0.8523(3) 0.48831(17) 0.1022(12) Uani 1 1 d D U . . .
H55A H 0.348075 0.823269 0.465875 0.123 Uiso 0.740(7) 1 calc R U P A 1
H55B H 0.445292 0.897464 0.470352 0.123 Uiso 0.740(7) 1 calc R U P A 1
H55C H 0.348704 0.814002 0.466274 0.123 Uiso 0.260(7) 1 calc R U P A 2
H55D H 0.435784 0.897724 0.468896 0.123 Uiso 0.260(7) 1 calc R U P A 2
C56 C 0.4318(2) 0.9025(2) 0.56693(16) 0.0890(10) Uani 1 1 d . . . . .
H56A H 0.391826 0.938911 0.578039 0.107 Uiso 1 1 calc R U . . .
H56B H 0.415480 0.857694 0.587107 0.107 Uiso 1 1 calc R U . . .
C57 C 0.54836(19) 1.01919(17) 0.66979(12) 0.0642(6) Uani 1 1 d . . . . .
H57A H 0.528551 0.979877 0.694222 0.077 Uiso 1 1 calc R U . . .
H57B H 0.513168 1.060295 0.678410 0.077 Uiso 1 1 calc R U . . .
C58 C 0.65039(19) 1.07542(15) 0.69755(11) 0.0600(6) Uani 1 1 d . . . . .
H58A H 0.672454 1.106437 0.667839 0.072 Uiso 1 1 calc R U . . .
H58B H 0.663510 1.123531 0.746222 0.072 Uiso 1 1 calc R U . . .
C59 C 0.7928(2) 1.0678(2) 0.73497(17) 0.0998(12) Uani 1 1 d . . . . .
H59A H 0.796919 1.109551 0.783972 0.120 Uiso 1 1 calc R U . . .
H59B H 0.825037 1.106053 0.712621 0.120 Uiso 1 1 calc R U . . .
C60 C 0.8395(3) 1.0022(3) 0.73527(15) 0.1073(13) Uani 1 1 d D . . . .
H60A H 0.904212 1.037882 0.765617 0.129 Uiso 0.740(7) 1 calc R U P A 1
H60B H 0.804665 0.961397 0.754888 0.129 Uiso 0.740(7) 1 calc R U P A 1
H60C H 0.804297 0.964930 0.757240 0.129 Uiso 0.260(7) 1 calc R U P A 2
H60D H 0.902843 1.040524 0.767499 0.129 Uiso 0.260(7) 1 calc R U P A 2
C61 C 0.4062(4) 0.6953(4) 0.4761(3) 0.0909(15) Uani 0.740(7) 1 d D U P A 1
H61A H 0.350443 0.656076 0.435598 0.109 Uiso 0.740(7) 1 calc R U P A 1
H61B H 0.383061 0.714733 0.519066 0.109 Uiso 0.740(7) 1 calc R U P A 1
C62 C 0.4576(4) 0.6361(3) 0.4811(3) 0.0791(12) Uani 0.740(7) 1 d D U P A 1
H62A H 0.414030 0.579309 0.481249 0.095 Uiso 0.740(7) 1 calc R U P A 1
H62B H 0.484382 0.617642 0.439932 0.095 Uiso 0.740(7) 1 calc R U P A 1
C63 C 0.5754(4) 0.6304(3) 0.5543(3) 0.0669(10) Uani 0.740(7) 1 d D U P A 1
H63A H 0.603318 0.607877 0.514415 0.080 Uiso 0.740(7) 1 calc R U P A 1
H63B H 0.529019 0.576108 0.555764 0.080 Uiso 0.740(7) 1 calc R U P A 1
C64 C 0.6502(4) 0.6851(3) 0.6218(2) 0.0675(10) Uani 0.740(7) 1 d D U P A 1
H64A H 0.623334 0.712750 0.661009 0.081 Uiso 0.740(7) 1 calc R U P A 1
H64B H 0.676581 0.644084 0.632188 0.081 Uiso 0.740(7) 1 calc R U P A 1
C65 C 0.7991(4) 0.8025(4) 0.6769(2) 0.0696(10) Uani 0.740(7) 1 d D U P A 1
H65A H 0.823284 0.757604 0.682717 0.084 Uiso 0.740(7) 1 calc R U P A 1
H65B H 0.778317 0.831494 0.719427 0.084 Uiso 0.740(7) 1 calc R U P A 1
C66 C 0.8746(3) 0.8749(4) 0.6683(3) 0.0694(11) Uani 0.740(7) 1 d D U P A 1
H66A H 0.930017 0.904367 0.708792 0.083 Uiso 0.740(7) 1 calc R U P A 1
H66B H 0.893705 0.845738 0.624836 0.083 Uiso 0.740(7) 1 calc R U P A 1
C67 C 0.8417(11) 0.8423(9) 0.6655(8) 0.068(2) Uani 0.260(7) 1 d D U P A 2
H67A H 0.862384 0.811473 0.623462 0.082 Uiso 0.260(7) 1 calc R U P A 2
H67B H 0.890052 0.856548 0.706756 0.082 Uiso 0.260(7) 1 calc R U P A 2
C68 C 0.7556(11) 0.7684(9) 0.6639(7) 0.072(2) Uani 0.260(7) 1 d D U P A 2
H68A H 0.771836 0.717317 0.665952 0.086 Uiso 0.260(7) 1 calc R U P A 2
H68B H 0.731821 0.794341 0.705504 0.086 Uiso 0.260(7) 1 calc R U P A 2
C69 C 0.6039(10) 0.6630(8) 0.5979(7) 0.062(2) Uani 0.260(7) 1 d D U P A 2
H69A H 0.576190 0.688893 0.637018 0.075 Uiso 0.260(7) 1 calc R U P A 2
H69B H 0.621456 0.614374 0.603576 0.075 Uiso 0.260(7) 1 calc R U P A 2
C70 C 0.5333(10) 0.6212(7) 0.5296(7) 0.066(2) Uani 0.260(7) 1 d D U P A 2
H70A H 0.560881 0.595342 0.490399 0.079 Uiso 0.260(7) 1 calc R U P A 2
H70B H 0.478735 0.569915 0.527756 0.079 Uiso 0.260(7) 1 calc R U P A 2
C71 C 0.4389(10) 0.6469(9) 0.4551(8) 0.077(3) Uani 0.260(7) 1 d D U P A 2
H71A H 0.394866 0.583969 0.444111 0.092 Uiso 0.260(7) 1 calc R U P A 2
H71B H 0.471859 0.643236 0.417152 0.092 Uiso 0.260(7) 1 calc R U P A 2
C72 C 0.3890(10) 0.7102(11) 0.4633(9) 0.089(3) Uani 0.260(7) 1 d D U P A 2
H72A H 0.364025 0.722615 0.505614 0.107 Uiso 0.260(7) 1 calc R U P A 2
H72B H 0.337991 0.687422 0.421020 0.107 Uiso 0.260(7) 1 calc R U P A 2

loop_
_atom_site_aniso_label
_atom_site_aniso_U_11
_atom_site_aniso_U_22
_atom_site_aniso_U_33
_atom_site_aniso_U_23
_atom_site_aniso_U_13
_atom_site_aniso_U_12
K1 0.0467(2) 0.04000(18) 0.03881(18) 0.01744(15) 0.01208(15) 0.01850(16)
K2 0.0423(2) 0.04350(19) 0.04249(19) 0.01811(16) 0.01708(16) 0.01626(16)
K3 0.0438(2) 0.0455(2) 0.04133(19) 0.01709(16) 0.01452(16) 0.02094(17)
Si1 0.0402(2) 0.0344(2) 0.0391(2) 0.01842(18) 0.01509(19) 0.01491(19)
Si2 0.0461(3) 0.0408(2) 0.0381(2) 0.02080(19) 0.0169(2) 0.0240(2)
Si3 0.0333(2) 0.0474(3) 0.0371(2) 0.0175(2) 0.01168(18) 0.0129(2)
O1 0.0425(7) 0.0413(6) 0.0394(6) 0.0189(5) 0.0165(5) 0.0168(5)
O2 0.0584(8) 0.0372(6) 0.0573(8) 0.0235(6) 0.0266(7) 0.0214(6)
O3 0.0389(6) 0.0381(6) 0.0401(6) 0.0195(5) 0.0149(5) 0.0123(5)
O4 0.0475(7) 0.0407(6) 0.0404(6) 0.0204(5) 0.0181(5) 0.0221(5)
O5 0.0591(8) 0.0572(8) 0.0442(7) 0.0262(6) 0.0148(6) 0.0343(7)
O6 0.0568(8) 0.0382(6) 0.0419(6) 0.0214(5) 0.0189(6) 0.0242(6)
O7 0.0372(6) 0.0464(6) 0.0394(6) 0.0177(5) 0.0116(5) 0.0149(5)
O8 0.0368(7) 0.0727(9) 0.0430(7) 0.0247(6) 0.0147(6) 0.0147(6)
O9 0.0378(7) 0.0535(7) 0.0391(6) 0.0193(5) 0.0129(5) 0.0187(6)
C1 0.0358(8) 0.0337(8) 0.0344(8) 0.0151(6) 0.0123(6) 0.0140(7)
C2 0.0356(8) 0.0323(8) 0.0410(8) 0.0158(7) 0.0127(7) 0.0132(7)
C3 0.0366(8) 0.0331(8) 0.0324(8) 0.0135(6) 0.0122(6) 0.0155(7)
C4 0.0399(9) 0.0365(8) 0.0392(8) 0.0194(7) 0.0118(7) 0.0135(7)
C5 0.0366(9) 0.0346(8) 0.0332(8) 0.0135(6) 0.0129(6) 0.0137(7)
C6 0.0345(8) 0.0409(9) 0.0404(9) 0.0186(7) 0.0138(7) 0.0158(7)
C7 0.0346(8) 0.0424(9) 0.0412(9) 0.0210(7) 0.0147(7) 0.0181(7)
C8 0.0445(10) 0.0499(10) 0.0471(10) 0.0254(8) 0.0084(8) 0.0122(8)
C9 0.0479(11) 0.0679(13) 0.0493(11) 0.0327(10) 0.0073(9) 0.0186(10)
C10 0.0608(13) 0.0672(13) 0.0554(12) 0.0407(10) 0.0168(10) 0.0312(11)
C11 0.0554(11) 0.0468(10) 0.0522(10) 0.0306(9) 0.0203(9) 0.0227(9)
C12 0.0410(9) 0.0410(9) 0.0408(9) 0.0221(7) 0.0168(7) 0.0198(7)
C13 0.0676(14) 0.0413(10) 0.0572(11) 0.0232(9) 0.0223(10) 0.0295(10)
C14 0.0757(17) 0.0922(18) 0.0720(15) 0.0408(14) 0.0321(13) 0.0544(15)
C15 0.122(2) 0.0561(13) 0.0848(17) 0.0442(13) 0.0464(17) 0.0518(16)
C16 0.0795(17) 0.0547(13) 0.0604(14) 0.0189(11) 0.0170(12) 0.0190(12)
C17 0.0394(9) 0.0435(9) 0.0450(9) 0.0207(8) 0.0164(8) 0.0132(7)
C18 0.0500(12) 0.0724(14) 0.0444(11) 0.0217(10) 0.0190(9) 0.0167(10)
C19 0.0555(13) 0.0565(12) 0.0720(14) 0.0384(11) 0.0313(11) 0.0175(10)
C20 0.0440(11) 0.0622(12) 0.0581(12) 0.0267(10) 0.0194(9) 0.0237(9)
C21 0.0389(9) 0.0306(7) 0.0373(8) 0.0140(6) 0.0126(7) 0.0157(7)
C22 0.0441(10) 0.0435(9) 0.0426(9) 0.0209(7) 0.0163(8) 0.0222(8)
C23 0.0469(11) 0.0572(11) 0.0519(10) 0.0286(9) 0.0260(9) 0.0271(9)
C24 0.0416(10) 0.0653(12) 0.0539(11) 0.0271(9) 0.0198(8) 0.0309(9)
C25 0.0508(11) 0.0640(12) 0.0449(10) 0.0263(9) 0.0175(8) 0.0359(10)
C26 0.0432(9) 0.0404(9) 0.0401(9) 0.0192(7) 0.0154(7) 0.0224(7)
C27 0.0569(13) 0.0697(13) 0.0464(10) 0.0291(10) 0.0119(9) 0.0317(11)
C28 0.0621(14) 0.0684(14) 0.0630(14) 0.0274(11) 0.0187(11) 0.0207(12)
C29 0.0730(18) 0.104(2) 0.0812(18) 0.0386(16) 0.0044(14) 0.0509(17)
C30 0.0907(19) 0.0749(15) 0.0484(12) 0.0320(11) 0.0227(12) 0.0318(14)
C31 0.0821(15) 0.0388(9) 0.0494(10) 0.0247(8) 0.0258(10) 0.0308(10)
C32 0.139(3) 0.0593(13) 0.0639(14) 0.0344(12) 0.0527(16) 0.0621(17)
C33 0.0890(18) 0.0533(12) 0.0655(13) 0.0368(11) 0.0218(12) 0.0360(12)
C34 0.0882(19) 0.0431(11) 0.0741(15) 0.0274(11) 0.0138(13) 0.0186(12)
C35 0.0387(9) 0.0386(9) 0.0408(9) 0.0200(7) 0.0090(7) 0.0115(7)
C36 0.0441(11) 0.0428(10) 0.0695(13) 0.0268(9) 0.0134(9) 0.0157(8)
C37 0.0545(13) 0.0404(10) 0.0927(17) 0.0306(11) 0.0136(12) 0.0122(9)
C38 0.0474(12) 0.0470(11) 0.0867(16) 0.0337(11) 0.0107(11) 0.0024(9)
C39 0.0396(10) 0.0521(11) 0.0619(12) 0.0261(10) 0.0134(9) 0.0083(8)
C40 0.0368(9) 0.0456(9) 0.0395(9) 0.0191(7) 0.0091(7) 0.0098(7)
C41 0.0418(10) 0.0568(11) 0.0426(9) 0.0249(8) 0.0181(8) 0.0189(8)
C42 0.0561(12) 0.0630(12) 0.0522(11) 0.0298(10) 0.0144(9) 0.0245(10)
C43 0.0453(11) 0.0684(13) 0.0576(12) 0.0318(10) 0.0227(9) 0.0170(10)
C44 0.0516(12) 0.0632(12) 0.0546(12) 0.0264(10) 0.0145(9) 0.0257(10)
C45 0.0416(10) 0.0705(13) 0.0392(9) 0.0225(9) 0.0108(8) 0.0245(9)
C46 0.0551(13) 0.0830(16) 0.0454(11) 0.0114(11) 0.0046(9) 0.0325(12)
C47 0.0445(11) 0.0861(16) 0.0517(11) 0.0282(11) 0.0152(9) 0.0314(11)
C48 0.0636(15) 0.0898(17) 0.0596(13) 0.0432(13) 0.0159(11) 0.0330(13)
K4 0.0512(2) 0.0409(2) 0.0423(2) 0.01390(16) 0.01156(17) 0.01255(17)
O10 0.0921(13) 0.0708(10) 0.0435(8) 0.0205(7) 0.0135(8) 0.0345(9)
O11 0.0647(10) 0.0649(9) 0.0662(10) 0.0228(8) 0.0261(8) 0.0174(8)
O12 0.0625(10) 0.0754(10) 0.0474(8) 0.0096(7) 0.0134(7) 0.0339(8)
O13 0.0691(10) 0.0519(8) 0.0489(8) 0.0067(6) 0.0016(7) 0.0226(7)
O14 0.0628(19) 0.0446(13) 0.0648(19) 0.0148(13) 0.0127(14) 0.0053(12)
O15 0.065(2) 0.0624(17) 0.0568(18) 0.0350(14) 0.0136(15) 0.0188(14)
O16 0.065(4) 0.042(3) 0.065(4) 0.006(3) 0.015(3) 0.011(3)
O17 0.076(4) 0.056(3) 0.056(3) 0.032(3) 0.019(3) 0.024(3)
N1 0.048(2) 0.082(3) 0.0637(19) -0.0077(19) -0.0024(17) 0.017(2)
N2 0.065(2) 0.081(2) 0.0624(18) 0.0261(16) 0.0022(17) 0.0347(18)
N3 0.049(4) 0.071(4) 0.070(4) -0.019(4) -0.005(4) 0.014(4)
N12 0.073(4) 0.073(4) 0.060(4) 0.016(3) -0.004(3) 0.048(3)
C49 0.0729(19) 0.122(3) 0.0555(15) -0.0117(16) -0.0096(13) 0.0376(18)
C50 0.121(3) 0.113(2) 0.0411(12) 0.0159(13) 0.0097(14) 0.073(2)
C51 0.121(3) 0.0795(17) 0.0539(14) 0.0357(13) 0.0332(15) 0.0376(17)
C52 0.090(2) 0.0768(16) 0.0719(16) 0.0314(14) 0.0436(15) 0.0247(15)
C53 0.0539(15) 0.101(2) 0.107(2) 0.0491(18) 0.0324(15) 0.0253(15)
C54 0.0541(16) 0.097(2) 0.097(2) 0.0285(17) 0.0011(14) 0.0123(15)
C55 0.0627(17) 0.121(2) 0.0775(18) -0.0040(17) -0.0067(14) 0.0475(17)
C56 0.0619(16) 0.099(2) 0.0802(18) 0.0071(16) 0.0166(14) 0.0404(15)
C57 0.0780(16) 0.0681(14) 0.0493(11) 0.0165(10) 0.0221(11) 0.0418(13)
C58 0.0806(16) 0.0511(11) 0.0434(11) 0.0132(9) 0.0167(10) 0.0284(11)
C59 0.077(2) 0.0828(19) 0.0753(18) -0.0171(15) -0.0146(15) 0.0260(16)
C60 0.100(3) 0.127(3) 0.0568(15) -0.0010(16) -0.0174(15) 0.060(2)
C61 0.047(2) 0.079(3) 0.087(3) -0.0041(19) 0.001(2) 0.0060(19)
C62 0.060(2) 0.0566(19) 0.076(3) 0.0059(19) 0.006(2) -0.0011(16)
C63 0.077(3) 0.0444(17) 0.066(2) 0.0245(17) 0.020(2) 0.0061(17)
C64 0.085(3) 0.0550(19) 0.062(2) 0.0335(17) 0.0208(19) 0.0160(19)
C65 0.072(3) 0.074(2) 0.067(2) 0.0406(19) 0.0050(19) 0.024(2)
C66 0.056(2) 0.077(2) 0.072(2) 0.0355(19) 0.0066(18) 0.0225(18)
C67 0.068(4) 0.075(4) 0.063(3) 0.031(3) 0.002(3) 0.034(3)
C68 0.082(4) 0.066(4) 0.065(4) 0.030(3) 0.009(4) 0.027(3)
C69 0.079(4) 0.047(3) 0.062(4) 0.033(3) 0.017(3) 0.015(3)
C70 0.072(4) 0.042(3) 0.064(4) 0.019(3) 0.017(3) 0.004(3)
C71 0.060(4) 0.051(4) 0.074(4) -0.001(4) 0.002(4) 0.007(3)
C72 0.045(4) 0.073(4) 0.087(4) -0.016(3) -0.003(4) 0.017(3)

loop_
_atom_type_symbol
_atom_type_description
_atom_type_scat_dispersion_real
_atom_type_scat_dispersion_imag
_atom_type_scat_source
C C 0.0181 0.0091 'International Tables Vol C Tables 4.2.6.8 and 6.1.1.4'
H H 0.0000 0.0000 'International Tables Vol C Tables 4.2.6.8 and 6.1.1.4'
K K 0.3868 1.0657 'International Tables Vol C Tables 4.2.6.8 and 6.1.1.4'
N N 0.0311 0.0180 'International Tables Vol C Tables 4.2.6.8 and 6.1.1.4'
O O 0.0492 0.0322 'International Tables Vol C Tables 4.2.6.8 and 6.1.1.4'
Si Si 0.2541 0.3302 'International Tables Vol C Tables 4.2.6.8 and 6.1.1.4'

loop_
_exptl_crystal_face_index_h
_exptl_crystal_face_index_k
_exptl_crystal_face_index_l
_exptl_crystal_face_perp_dist
1 -1 1 0.1070
-1 1 -1 0.1116
-1 2 2 0.1915
1 -2 -2 0.1619
0 1 2 0.1767
-2 2 -1 0.1418
2 -1 1 0.1023
1 0 1 0.1197
1 1 2 0.1485
2 0 1 0.1029
9 -2 3 0.0932
1 1 1 0.1379
-2 -1 -1 0.1208
-1 1 0 0.1628
1 0 0 0.0948
-2 1 0 0.1427
-1 0 0 0.1140
-8 -3 -1 0.1164
5 6 1 0.1297
2 1 -1 0.0886
10 0 -4 0.0954
2 9 -2 0.1351
-10 4 3 0.1568
2 1 -2 0.0997
5 7 -7 0.1081
-1 11 -4 0.1513
-2 1 1 0.1728
-9 1 7 0.1673
0 1 -2 0.0930
4 1 -13 0.1107
-5 11 -5 0.1503
-2 4 -13 0.0820
5 -7 11 0.1184
0 0 -1 0.1007
-2 1 -2 0.0866
-1 0 -2 0.0779
-1 -1 1 0.1324
-2 -7 12 0.1350
-1 0 2 0.1647
1 -6 13 0.1210
-4 2 12 0.1718
2 0 12 0.1403
4 7 -11 0.0956
-7 0 -5 0.0919
-9 3 -4 0.0997

loop_
_geom_angle_atom_site_label_1
_geom_angle_atom_site_label_2
_geom_angle_atom_site_label_3
_geom_angle
_geom_angle_site_symmetry_1
_geom_angle_site_symmetry_3
_geom_angle_publ_flag
K2 K1 K2 91.225(12) . 2_665 ?
K3 K1 K2 56.078(10) 2_665 2_665 ?
K3 K1 K2 70.488(11) 2_665 . ?
Si1 K1 K2 55.506(11) . 2_665 ?
Si1 K1 K2 136.471(14) . . ?
Si1 K1 K3 67.604(12) . 2_665 ?
Si1 K1 Si2 146.046(16) . . ?
Si2 K1 K2 64.881(11) . . ?
Si2 K1 K2 108.503(14) . 2_665 ?
Si2 K1 K3 132.423(14) . 2_665 ?
O1 K1 K2 37.76(3) . 2_665 ?
O1 K1 K2 111.06(3) . . ?
O1 K1 K3 45.12(3) . 2_665 ?
O1 K1 Si1 25.61(3) . . ?
O1 K1 Si2 145.70(3) . . ?
O1 K1 O3 53.72(3) . . ?
O1 K1 O4 133.64(4) . . ?
O1 K1 O7 88.66(4) . 2_665 ?
O1 K1 C2 73.65(4) . . ?
O1 K1 C3 96.95(4) . . ?
O1 K1 C21 118.01(4) . . ?
O3 K1 K2 82.59(3) . 2_665 ?
O3 K1 K2 159.37(2) . . ?
O3 K1 K3 89.90(2) . 2_665 ?
O3 K1 Si1 28.71(2) . . ?
O3 K1 Si2 135.73(3) . . ?
O3 K1 C2 62.19(4) . . ?
O3 K1 C3 83.80(4) . . ?
O3 K1 C21 86.09(4) . . ?
O4 K1 K2 96.90(3) . 2_665 ?
O4 K1 K2 44.47(3) . . ?
O4 K1 K3 110.08(3) . 2_665 ?
O4 K1 Si1 149.48(3) . . ?
O4 K1 Si2 22.34(3) . . ?
O4 K1 O3 155.69(4) . . ?
O4 K1 C2 95.86(4) . . ?
O4 K1 C3 72.59(4) . . ?
O4 K1 C21 70.17(4) . . ?
O7 K1 K2 44.96(3) 2_665 . ?
O7 K1 K2 96.55(3) 2_665 2_665 ?
O7 K1 K3 44.93(3) 2_665 2_665 ?
O7 K1 Si1 106.17(3) 2_665 . ?
O7 K1 Si2 105.35(3) 2_665 . ?
O7 K1 O3 116.02(4) 2_665 . ?
O7 K1 O4 88.24(4) 2_665 . ?
O7 K1 C2 159.06(4) 2_665 . ?
O7 K1 C3 158.14(4) 2_665 . ?
O7 K1 C21 152.89(4) 2_665 . ?
C2 K1 K2 131.45(3) . . ?
C2 K1 K2 62.60(3) . 2_665 ?
C2 K1 K3 115.03(3) . 2_665 ?
C2 K1 Si1 61.52(3) . . ?
C2 K1 Si2 84.60(3) . . ?
C2 K1 C3 25.25(4) . . ?
C2 K1 C21 44.78(4) . . ?
C3 K1 K2 76.02(3) . 2_665 ?
C3 K1 K2 113.87(3) . . ?
C3 K1 K3 132.09(3) . 2_665 ?
C3 K1 Si1 86.77(3) . . ?
C3 K1 Si2 59.40(3) . . ?
C3 K1 C21 26.01(4) . . ?
C21 K1 K2 114.48(3) . . ?
C21 K1 K2 102.01(3) . 2_665 ?
C21 K1 K3 158.08(3) . 2_665 ?
C21 K1 Si1 100.62(3) . . ?
C21 K1 Si2 49.95(3) . . ?
K1 K2 K1 88.774(12) . 2_665 ?
K3 K2 K1 69.194(11) . . ?
K3 K2 K1 55.372(10) . 2_665 ?
Si1 K2 K1 131.297(15) 2_665 . ?
Si1 K2 K1 51.122(10) 2_665 2_665 ?
Si1 K2 K3 65.323(12) 2_665 . ?
Si3 K2 K1 112.436(14) 2_665 2_665 ?
Si3 K2 K1 66.576(12) 2_665 . ?
Si3 K2 K3 134.326(15) 2_665 . ?
Si3 K2 Si1 146.829(15) 2_665 2_665 ?
O1 K2 K1 36.98(3) 2_665 2_665 ?
O1 K2 K1 108.61(3) 2_665 . ?
O1 K2 K3 44.64(3) 2_665 . ?
O1 K2 Si1 22.69(3) 2_665 2_665 ?
O1 K2 Si3 148.81(3) 2_665 2_665 ?
O1 K2 O9 158.60(4) 2_665 2_665 ?
O1 K2 C1 73.07(4) 2_665 2_665 ?
O1 K2 C6 96.94(4) 2_665 2_665 ?
O1 K2 C7 70.55(4) 2_665 2_665 ?
O4 K2 K1 44.89(3) . . ?
O4 K2 K1 95.19(3) . 2_665 ?
O4 K2 K3 44.41(3) . . ?
O4 K2 Si1 105.24(3) . 2_665 ?
O4 K2 Si3 104.87(3) . 2_665 ?
O4 K2 O1 87.90(4) . 2_665 ?
O4 K2 O7 88.31(4) . 2_665 ?
O4 K2 O9 113.50(4) . 2_665 ?
O4 K2 C1 158.48(4) . 2_665 ?
O4 K2 C6 159.44(4) . 2_665 ?
O4 K2 C7 152.72(4) . 2_665 ?
O7 K2 K1 44.61(3) 2_665 . ?
O7 K2 K1 94.77(3) 2_665 2_665 ?
O7 K2 K3 108.81(3) 2_665 . ?
O7 K2 Si1 143.56(3) 2_665 2_665 ?
O7 K2 Si3 25.99(3) 2_665 2_665 ?
O7 K2 O1 130.79(4) 2_665 2_665 ?
O7 K2 O9 54.24(4) 2_665 2_665 ?
O7 K2 C1 96.49(4) 2_665 2_665 ?
O7 K2 C6 73.38(4) 2_665 2_665 ?
O7 K2 C7 118.31(4) 2_665 2_665 ?
O9 K2 K1 134.70(3) 2_665 2_665 ?
O9 K2 K1 88.24(3) 2_665 . ?
O9 K2 K3 156.13(3) 2_665 . ?
O9 K2 Si1 138.52(3) 2_665 2_665 ?
O9 K2 Si3 28.83(3) 2_665 2_665 ?
O9 K2 C1 85.90(4) 2_665 2_665 ?
O9 K2 C6 63.20(4) 2_665 2_665 ?
O9 K2 C7 88.83(4) 2_665 2_665 ?
C1 K2 K1 63.57(3) 2_665 2_665 ?
C1 K2 K1 131.87(3) 2_665 . ?
C1 K2 K3 114.68(3) 2_665 . ?
C1 K2 Si1 59.55(3) 2_665 2_665 ?
C1 K2 Si3 87.60(3) 2_665 2_665 ?
C1 K2 C6 25.79(4) 2_665 2_665 ?
C1 K2 C7 25.93(4) 2_665 2_665 ?
C6 K2 K1 115.09(3) 2_665 . ?
C6 K2 K1 77.54(3) 2_665 2_665 ?
C6 K2 K3 132.89(3) 2_665 . ?
C6 K2 Si1 85.31(3) 2_665 2_665 ?
C6 K2 Si3 61.82(3) 2_665 2_665 ?
C6 K2 C7 45.04(4) 2_665 2_665 ?
C7 K2 K1 157.81(3) 2_665 . ?
C7 K2 K1 77.79(3) 2_665 2_665 ?
C7 K2 K3 114.99(3) 2_665 . ?
C7 K2 Si1 49.99(3) 2_665 2_665 ?
C7 K2 Si3 102.14(3) 2_665 2_665 ?
K1 K3 K1 88.440(12) 2_665 . ?
K1 K3 K2 68.550(11) 2_665 . ?
K2 K3 K1 55.494(10) . . ?
Si2 K3 K1 55.229(11) . . ?
Si2 K3 K1 133.963(16) . 2_665 ?
Si2 K3 K2 67.515(13) . . ?
Si2 K3 Si3 145.456(16) . . ?
Si2 K3 C35 101.97(3) . . ?
Si3 K3 K1 64.903(12) . 2_665 ?
Si3 K3 K1 106.679(13) . . ?
Si3 K3 K2 130.453(14) . . ?
O1 K3 K1 96.49(3) 2_665 . ?
O1 K3 K1 44.85(3) 2_665 2_665 ?
O1 K3 K2 45.40(3) 2_665 . ?
O1 K3 Si2 106.50(3) 2_665 . ?
O1 K3 Si3 104.59(3) 2_665 . ?
O1 K3 O6 116.12(4) 2_665 . ?
O1 K3 C4 160.54(4) 2_665 . ?
O1 K3 C5 156.89(4) 2_665 . ?
O1 K3 C35 151.46(4) 2_665 . ?
O4 K3 K1 36.34(3) . . ?
O4 K3 K1 107.62(3) . 2_665 ?
O4 K3 K2 44.59(3) . . ?
O4 K3 Si2 26.52(3) . . ?
O4 K3 Si3 142.68(3) . . ?
O4 K3 O1 88.81(4) . 2_665 ?
O4 K3 O6 55.25(4) . . ?
O4 K3 O7 129.32(4) . . ?
O4 K3 C4 75.13(4) . . ?
O4 K3 C5 97.34(4) . . ?
O4 K3 C35 118.51(4) . . ?
O6 K3 K1 83.04(3) . . ?
O6 K3 K1 158.13(3) . 2_665 ?
O6 K3 K2 90.14(3) . . ?
O6 K3 Si2 29.30(3) . . ?
O6 K3 Si3 136.90(3) . . ?
O6 K3 C4 63.42(4) . . ?
O6 K3 C5 85.23(4) . . ?
O6 K3 C35 88.27(4) . . ?
O7 K3 K1 93.92(3) . . ?
O7 K3 K1 45.22(3) . 2_665 ?
O7 K3 K2 108.45(3) . . ?
O7 K3 Si2 146.26(3) . . ?
O7 K3 Si3 22.01(3) . . ?
O7 K3 O1 88.68(4) . 2_665 ?
O7 K3 O6 155.19(4) . . ?
O7 K3 C4 93.05(4) . . ?
O7 K3 C5 70.18(4) . . ?
O7 K3 C35 68.11(4) . . ?
C4 K3 K1 64.06(3) . . ?
C4 K3 K1 129.72(3) . 2_665 ?
C4 K3 K2 116.28(3) . . ?
C4 K3 Si2 62.89(3) . . ?
C4 K3 Si3 82.93(3) . . ?
C4 K3 C5 24.85(4) . . ?
C4 K3 C35 43.45(4) . . ?
C5 K3 K1 76.45(3) . . ?
C5 K3 K1 112.34(3) . 2_665 ?
C5 K3 K2 131.92(3) . . ?
C5 K3 Si2 87.73(3) . . ?
C5 K3 Si3 58.11(3) . . ?
C5 K3 C35 24.81(4) . . ?
C35 K3 K1 101.27(3) . . ?
C35 K3 K1 113.20(3) . 2_665 ?
C35 K3 K2 156.70(3) . . ?
C35 K3 Si3 48.87(3) . . ?
K1 Si1 K2 73.371(13) . 2_665 ?
O1 Si1 K1 47.12(5) . . ?
O1 Si1 K2 41.73(5) . 2_665 ?
O1 Si1 O2 116.97(7) . . ?
O1 Si1 O3 108.66(7) . . ?
O1 Si1 C12 113.59(7) . . ?
O2 Si1 K1 137.65(6) . . ?
O2 Si1 K2 123.93(5) . 2_665 ?
O2 Si1 O3 102.83(7) . . ?
O2 Si1 C12 102.93(8) . . ?
O3 Si1 K1 63.16(4) . . ?
O3 Si1 K2 131.66(4) . 2_665 ?
O3 Si1 C12 111.32(7) . . ?
C12 Si1 K1 119.41(5) . . ?
C12 Si1 K2 72.22(5) . 2_665 ?
K3 Si2 K1 75.278(13) . . ?
O4 Si2 K1 40.82(5) . . ?
O4 Si2 K3 49.45(5) . . ?
O4 Si2 O5 117.82(7) . . ?
O4 Si2 O6 108.41(7) . . ?
O4 Si2 C26 112.37(7) . . ?
O5 Si2 K1 123.73(6) . . ?
O5 Si2 K3 138.04(5) . . ?
O5 Si2 O6 103.14(7) . . ?
O5 Si2 C26 102.45(8) . . ?
O6 Si2 K1 131.46(5) . . ?
O6 Si2 K3 60.47(4) . . ?
O6 Si2 C26 112.32(7) . . ?
C26 Si2 K1 71.93(5) . . ?
C26 Si2 K3 119.45(6) . . ?
K2 Si3 K3 75.789(14) 2_665 . ?
O7 Si3 K2 49.01(5) . 2_665 ?
O7 Si3 K3 39.68(5) . . ?
O7 Si3 O8 117.09(7) . . ?
O7 Si3 O9 108.43(7) . . ?
O7 Si3 C40 113.80(8) . . ?
O8 Si3 K2 138.75(6) . 2_665 ?
O8 Si3 K3 119.87(5) . . ?
O8 Si3 O9 104.39(7) . . ?
O8 Si3 C40 101.76(8) . . ?
O9 Si3 K2 60.97(5) . 2_665 ?
O9 Si3 K3 133.48(5) . . ?
O9 Si3 C40 110.89(7) . . ?
C40 Si3 K2 119.45(6) . 2_665 ?
C40 Si3 K3 75.06(6) . . ?
K1 O1 K2 105.26(4) . 2_665 ?
K1 O1 K3 90.03(4) . 2_665 ?
K3 O1 K2 89.96(4) 2_665 2_665 ?
Si1 O1 K1 107.26(6) . . ?
Si1 O1 K2 115.59(6) . 2_665 ?
Si1 O1 K3 142.69(7) . 2_665 ?
C13 O2 Si1 136.09(13) . . ?
Si1 O3 K1 88.13(5) . . ?
C17 O3 K1 139.32(10) . . ?
C17 O3 Si1 132.35(11) . . ?
K2 O4 K1 90.64(4) . . ?
K3 O4 K1 107.77(4) . . ?
K3 O4 K2 91.00(4) . . ?
Si2 O4 K1 116.83(6) . . ?
Si2 O4 K2 141.63(7) . . ?
Si2 O4 K3 104.03(6) . . ?
C27 O5 Si2 135.55(12) . . ?
Si2 O6 K3 90.24(5) . . ?
C31 O6 K3 136.44(13) . . ?
C31 O6 Si2 133.27(14) . . ?
K1 O7 K2 90.43(4) 2_665 2_665 ?
K3 O7 K1 89.85(4) . 2_665 ?
K3 O7 K2 109.56(5) . 2_665 ?
Si3 O7 K1 139.36(7) . 2_665 ?
Si3 O7 K2 105.00(6) . 2_665 ?
Si3 O7 K3 118.31(6) . . ?
C41 O8 Si3 132.74(13) . . ?
Si3 O9 K2 90.21(5) . 2_665 ?
C45 O9 K2 135.92(12) . 2_665 ?
C45 O9 Si3 133.61(13) . . ?
C2 C1 K2 115.15(10) . 2_665 ?
C2 C1 C6 116.71(15) . . ?
C2 C1 C7 122.58(15) . . ?
C6 C1 K2 78.54(9) . 2_665 ?
C6 C1 C7 120.25(15) . . ?
C7 C1 K2 83.17(9) . 2_665 ?
K1 C2 H2 71.8 . . ?
C1 C2 K1 118.44(10) . . ?
C1 C2 H2 118.7 . . ?
C3 C2 K1 79.84(10) . . ?
C3 C2 C1 122.57(16) . . ?
C3 C2 H2 118.7 . . ?
C2 C3 K1 74.91(9) . . ?
C2 C3 C4 118.89(16) . . ?
C2 C3 C21 119.21(15) . . ?
C4 C3 K1 120.36(11) . . ?
C4 C3 C21 121.41(14) . . ?
C21 C3 K1 81.65(9) . . ?
K3 C4 H4 76.5 . . ?
C3 C4 K3 113.19(11) . . ?
C3 C4 H4 119.8 . . ?
C5 C4 K3 80.70(10) . . ?
C5 C4 C3 120.32(15) . . ?
C5 C4 H4 119.8 . . ?
C4 C5 K3 74.45(9) . . ?
C4 C5 C35 120.47(15) . . ?
C6 C5 K3 118.13(11) . . ?
C6 C5 C4 119.09(16) . . ?
C6 C5 C35 119.93(16) . . ?
C35 C5 K3 84.90(10) . . ?
K2 C6 H6 78.2 2_665 . ?
C1 C6 K2 75.67(9) . 2_665 ?
C1 C6 H6 118.8 . . ?
C5 C6 K2 116.35(11) . 2_665 ?
C5 C6 C1 122.38(16) . . ?
C5 C6 H6 118.8 . . ?
C1 C7 K2 70.90(9) . 2_665 ?
C8 C7 K2 114.15(12) . 2_665 ?
C8 C7 C1 116.64(16) . . ?
C8 C7 C12 117.78(16) . . ?
C12 C7 K2 88.57(10) . 2_665 ?
C12 C7 C1 125.55(16) . . ?
C7 C8 H8 118.5 . . ?
C9 C8 C7 122.96(19) . . ?
C9 C8 H8 118.5 . . ?
C8 C9 H9 120.2 . . ?
C8 C9 C10 119.6(2) . . ?
C10 C9 H9 120.2 . . ?
C9 C10 H10 120.6 . . ?
C9 C10 C11 118.73(18) . . ?
C11 C10 H10 120.6 . . ?
C10 C11 H11 118.0 . . ?
C10 C11 C12 124.01(19) . . ?
C12 C11 H11 118.0 . . ?
C7 C12 Si1 125.98(13) . . ?
C11 C12 Si1 116.61(14) . . ?
C11 C12 C7 116.95(17) . . ?
O2 C13 C14 110.71(19) . . ?
O2 C13 C15 105.74(17) . . ?
O2 C13 C16 108.47(18) . . ?
C14 C13 C15 111.0(2) . . ?
C14 C13 C16 111.5(2) . . ?
C16 C13 C15 109.2(2) . . ?
C13 C14 H14A 109.5 . . ?
C13 C14 H14B 109.5 . . ?
C13 C14 H14C 109.5 . . ?
H14A C14 H14B 109.5 . . ?
H14A C14 H14C 109.5 . . ?
H14B C14 H14C 109.5 . . ?
C13 C15 H15A 109.5 . . ?
C13 C15 H15B 109.5 . . ?
C13 C15 H15C 109.5 . . ?
H15A C15 H15B 109.5 . . ?
H15A C15 H15C 109.5 . . ?
H15B C15 H15C 109.5 . . ?
C13 C16 H16A 109.5 . . ?
C13 C16 H16B 109.5 . . ?
C13 C16 H16C 109.5 . . ?
H16A C16 H16B 109.5 . . ?
H16A C16 H16C 109.5 . . ?
H16B C16 H16C 109.5 . . ?
O3 C17 C18 110.28(15) . . ?
O3 C17 C19 111.50(15) . . ?
O3 C17 C20 105.83(15) . . ?
C19 C17 C18 110.10(18) . . ?
C19 C17 C20 109.23(17) . . ?
C20 C17 C18 109.81(17) . . ?
C17 C18 H18A 109.5 . . ?
C17 C18 H18B 109.5 . . ?
C17 C18 H18C 109.5 . . ?
H18A C18 H18B 109.5 . . ?
H18A C18 H18C 109.5 . . ?
H18B C18 H18C 109.5 . . ?
C17 C19 H19A 109.5 . . ?
C17 C19 H19B 109.5 . . ?
C17 C19 H19C 109.5 . . ?
H19A C19 H19B 109.5 . . ?
H19A C19 H19C 109.5 . . ?
H19B C19 H19C 109.5 . . ?
C17 C20 H20A 109.5 . . ?
C17 C20 H20B 109.5 . . ?
C17 C20 H20C 109.5 . . ?
H20A C20 H20B 109.5 . . ?
H20A C20 H20C 109.5 . . ?
H20B C20 H20C 109.5 . . ?
C3 C21 K1 72.34(8) . . ?
C22 C21 K1 113.43(11) . . ?
C22 C21 C3 116.32(15) . . ?
C22 C21 C26 118.36(16) . . ?
C26 C21 K1 87.74(9) . . ?
C26 C21 C3 125.30(15) . . ?
C21 C22 H22 118.5 . . ?
C23 C22 C21 123.03(17) . . ?
C23 C22 H22 118.5 . . ?
C22 C23 H23 120.5 . . ?
C22 C23 C24 118.92(18) . . ?
C24 C23 H23 120.5 . . ?
C23 C24 H24 120.4 . . ?
C23 C24 C25 119.20(18) . . ?
C25 C24 H24 120.4 . . ?
C24 C25 H25 118.1 . . ?
C24 C25 C26 123.71(18) . . ?
C26 C25 H25 118.1 . . ?
C21 C26 Si2 126.69(13) . . ?
C25 C26 Si2 116.00(13) . . ?
C25 C26 C21 116.77(16) . . ?
O5 C27 C28 111.22(17) . . ?
O5 C27 C29 105.61(19) . . ?
O5 C27 C30 107.9(2) . . ?
C28 C27 C29 110.0(2) . . ?
C28 C27 C30 111.9(2) . . ?
C30 C27 C29 110.0(2) . . ?
C27 C28 H28A 109.5 . . ?
C27 C28 H28B 109.5 . . ?
C27 C28 H28C 109.5 . . ?
H28A C28 H28B 109.5 . . ?
H28A C28 H28C 109.5 . . ?
H28B C28 H28C 109.5 . . ?
C27 C29 H29A 109.5 . . ?
C27 C29 H29B 109.5 . . ?
C27 C29 H29C 109.5 . . ?
H29A C29 H29B 109.5 . . ?
H29A C29 H29C 109.5 . . ?
H29B C29 H29C 109.5 . . ?
C27 C30 H30A 109.5 . . ?
C27 C30 H30B 109.5 . . ?
C27 C30 H30C 109.5 . . ?
H30A C30 H30B 109.5 . . ?
H30A C30 H30C 109.5 . . ?
H30B C30 H30C 109.5 . . ?
O6 C31 C32 109.55(16) . . ?
O6 C31 C33 111.31(17) . . ?
O6 C31 C34 104.92(17) . . ?
C32 C31 C33 111.2(2) . . ?
C32 C31 C34 110.2(2) . . ?
C33 C31 C34 109.40(19) . . ?
C31 C32 H32A 109.5 . . ?
C31 C32 H32B 109.5 . . ?
C31 C32 H32C 109.5 . . ?
H32A C32 H32B 109.5 . . ?
H32A C32 H32C 109.5 . . ?
H32B C32 H32C 109.5 . . ?
C31 C33 H33A 109.5 . . ?
C31 C33 H33B 109.5 . . ?
C31 C33 H33C 109.5 . . ?
H33A C33 H33B 109.5 . . ?
H33A C33 H33C 109.5 . . ?
H33B C33 H33C 109.5 . . ?
C31 C34 H34A 109.5 . . ?
C31 C34 H34B 109.5 . . ?
C31 C34 H34C 109.5 . . ?
H34A C34 H34B 109.5 . . ?
H34A C34 H34C 109.5 . . ?
H34B C34 H34C 109.5 . . ?
C5 C35 K3 70.29(9) . . ?
C36 C35 K3 118.12(13) . . ?
C36 C35 C5 116.30(17) . . ?
C36 C35 C40 119.02(17) . . ?
C40 C35 K3 85.46(10) . . ?
C40 C35 C5 124.65(16) . . ?
C35 C36 H36 119.0 . . ?
C37 C36 C35 122.1(2) . . ?
C37 C36 H36 119.0 . . ?
C36 C37 H37 120.3 . . ?
C38 C37 C36 119.3(2) . . ?
C38 C37 H37 120.3 . . ?
C37 C38 H38 120.2 . . ?
C37 C38 C39 119.6(2) . . ?
C39 C38 H38 120.2 . . ?
C38 C39 H39 118.5 . . ?
C38 C39 C40 123.1(2) . . ?
C40 C39 H39 118.5 . . ?
C35 C40 Si3 126.41(14) . . ?
C39 C40 Si3 116.67(15) . . ?
C39 C40 C35 116.79(17) . . ?
O8 C41 C42 110.08(16) . . ?
O8 C41 C43 106.20(16) . . ?
O8 C41 C44 108.54(16) . . ?
C43 C41 C42 110.22(18) . . ?
C44 C41 C42 111.99(17) . . ?
C44 C41 C43 109.63(17) . . ?
C41 C42 H42A 109.5 . . ?
C41 C42 H42B 109.5 . . ?
C41 C42 H42C 109.5 . . ?
H42A C42 H42B 109.5 . . ?
H42A C42 H42C 109.5 . . ?
H42B C42 H42C 109.5 . . ?
C41 C43 H43A 109.5 . . ?
C41 C43 H43B 109.5 . . ?
C41 C43 H43C 109.5 . . ?
H43A C43 H43B 109.5 . . ?
H43A C43 H43C 109.5 . . ?
H43B C43 H43C 109.5 . . ?
C41 C44 H44A 109.5 . . ?
C41 C44 H44B 109.5 . . ?
C41 C44 H44C 109.5 . . ?
H44A C44 H44B 109.5 . . ?
H44A C44 H44C 109.5 . . ?
H44B C44 H44C 109.5 . . ?
O9 C45 C46 110.17(17) . . ?
O9 C45 C47 110.73(16) . . ?
O9 C45 C48 105.48(18) . . ?
C46 C45 C47 109.9(2) . . ?
C48 C45 C46 110.55(19) . . ?
C48 C45 C47 109.97(19) . . ?
C45 C46 H46A 109.5 . . ?
C45 C46 H46B 109.5 . . ?
C45 C46 H46C 109.5 . . ?
H46A C46 H46B 109.5 . . ?
H46A C46 H46C 109.5 . . ?
H46B C46 H46C 109.5 . . ?
C45 C47 H47A 109.5 . . ?
C45 C47 H47B 109.5 . . ?
C45 C47 H47C 109.5 . . ?
H47A C47 H47B 109.5 . . ?
H47A C47 H47C 109.5 . . ?
H47B C47 H47C 109.5 . . ?
C45 C48 H48A 109.5 . . ?
C45 C48 H48B 109.5 . . ?
C45 C48 H48C 109.5 . . ?
H48A C48 H48B 109.5 . . ?
H48A C48 H48C 109.5 . . ?
H48B C48 H48C 109.5 . . ?
O10 K4 O11 60.54(6) . . ?
O10 K4 O12 93.77(5) . . ?
O10 K4 O13 131.86(5) . . ?
O10 K4 O14 103.15(9) . . ?
O10 K4 O15 123.76(8) . . ?
O10 K4 O16 93.6(2) . . ?
O10 K4 O17 121.5(2) . . ?
O10 K4 N1 61.98(11) . . ?
O10 K4 N2 118.50(11) . . ?
O10 K4 N3 59.8(3) . . ?
O10 K4 N12 119.6(2) . . ?
O11 K4 O12 115.82(6) . . ?
O11 K4 O15 96.99(9) . . ?
O11 K4 N1 121.98(12) . . ?
O11 K4 N2 58.48(10) . . ?
O11 K4 N3 119.4(3) . . ?
O11 K4 N12 60.4(2) . . ?
O12 K4 N1 60.90(10) . . ?
O12 K4 N2 118.78(11) . . ?
O12 K4 N12 122.4(2) . . ?
O13 K4 O11 93.02(5) . . ?
O13 K4 O12 60.44(5) . . ?
O13 K4 O14 120.28(9) . . ?
O13 K4 O15 97.02(8) . . ?
O13 K4 O16 125.4(2) . . ?
O13 K4 N1 120.25(10) . . ?
O13 K4 N2 59.35(11) . . ?
O13 K4 N3 119.5(2) . . ?
O13 K4 N12 62.4(2) . . ?
O14 K4 O11 139.90(9) . . ?
O14 K4 O12 100.76(9) . . ?
O14 K4 O15 59.95(9) . . ?
O14 K4 N1 62.03(14) . . ?
O14 K4 N2 117.81(12) . . ?
O15 K4 O12 139.70(8) . . ?
O15 K4 N1 121.12(14) . . ?
O15 K4 N2 58.81(12) . . ?
O16 K4 O11 140.4(2) . . ?
O16 K4 O12 93.7(2) . . ?
O16 K4 N3 52.9(4) . . ?
O16 K4 N12 125.7(3) . . ?
O17 K4 O11 105.5(2) . . ?
O17 K4 O12 135.6(2) . . ?
O17 K4 O13 103.3(2) . . ?
O17 K4 O16 60.8(3) . . ?
O17 K4 N3 113.2(4) . . ?
O17 K4 N12 65.2(3) . . ?
N2 K4 N1 179.49(14) . . ?
N3 K4 O12 59.6(2) . . ?
N3 K4 N12 178.0(3) . . ?
C50 O10 K4 117.99(17) . . ?
C51 O10 K4 116.80(15) . . ?
C51 O10 C50 113.3(2) . . ?
C52 O11 K4 110.64(16) . . ?
C52 O11 C53 110.8(2) . . ?
C53 O11 K4 116.11(17) . . ?
C56 O12 K4 112.29(15) . . ?
C57 O12 K4 111.03(13) . . ?
C57 O12 C56 111.8(2) . . ?
C58 O13 K4 113.74(12) . . ?
C58 O13 C59 111.1(2) . . ?
C59 O13 K4 119.57(16) . . ?
C62 O14 K4 115.9(3) . . ?
C63 O14 K4 115.5(2) . . ?
C63 O14 C62 110.3(3) . . ?
C64 O15 K4 112.7(3) . . ?
C64 O15 C65 110.3(3) . . ?
C65 O15 K4 118.8(2) . . ?
C70 O16 K4 114.0(7) . . ?
C70 O16 C71 109.6(9) . . ?
C71 O16 K4 119.0(8) . . ?
C68 O17 K4 116.5(7) . . ?
C69 O17 K4 114.7(7) . . ?
C69 O17 C68 111.5(10) . . ?
C49 N1 K4 104.8(3) . . ?
C49 N1 C55 108.7(5) . . ?
C49 N1 C61 113.8(5) . . ?
C55 N1 K4 107.3(3) . . ?
C61 N1 K4 105.0(4) . . ?
C61 N1 C55 116.3(5) . . ?
C54 N2 K4 113.9(4) . . ?
C54 N2 C60 112.0(5) . . ?
C54 N2 C66 102.2(5) . . ?
C60 N2 K4 110.0(4) . . ?
C60 N2 C66 106.0(5) . . ?
C66 N2 K4 112.3(4) . . ?
C49 N3 K4 113.6(8) . . ?
C49 N3 C55 110.2(11) . . ?
C49 N3 C72 97.5(12) . . ?
C55 N3 K4 116.3(8) . . ?
C55 N3 C72 92.1(11) . . ?
C72 N3 K4 124.0(11) . . ?
C54 N12 K4 102.6(10) . . ?
C60 N12 K4 100.0(10) . . ?
C60 N12 C54 104.3(8) . . ?
C67 N12 K4 95.8(11) . . ?
C67 N12 C54 132.6(13) . . ?
C67 N12 C60 115.1(10) . . ?
N1 C49 H49A 108.1 . . ?
N1 C49 H49B 108.1 . . ?
N1 C49 C50 116.6(3) . . ?
N3 C49 H49C 110.2 . . ?
N3 C49 H49D 110.2 . . ?
N3 C49 C50 107.4(7) . . ?
H49A C49 H49B 107.3 . . ?
H49C C49 H49D 108.5 . . ?
C50 C49 H49A 108.1 . . ?
C50 C49 H49B 108.1 . . ?
C50 C49 H49C 110.2 . . ?
C50 C49 H49D 110.2 . . ?
O10 C50 C49 110.4(3) . . ?
O10 C50 H50A 109.6 . . ?
O10 C50 H50B 109.6 . . ?
C49 C50 H50A 109.6 . . ?
C49 C50 H50B 109.6 . . ?
H50A C50 H50B 108.1 . . ?
O10 C51 H51A 109.8 . . ?
O10 C51 H51B 109.8 . . ?
O10 C51 C52 109.3(2) . . ?
H51A C51 H51B 108.3 . . ?
C52 C51 H51A 109.8 . . ?
C52 C51 H51B 109.8 . . ?
O11 C52 C51 110.2(2) . . ?
O11 C52 H52A 109.6 . . ?
O11 C52 H52B 109.6 . . ?
C51 C52 H52A 109.6 . . ?
C51 C52 H52B 109.6 . . ?
H52A C52 H52B 108.1 . . ?
O11 C53 H53A 109.7 . . ?
O11 C53 H53B 109.7 . . ?
O11 C53 C54 109.8(2) . . ?
H53A C53 H53B 108.2 . . ?
C54 C53 H53A 109.7 . . ?
C54 C53 H53B 109.7 . . ?
N2 C54 C53 112.0(4) . . ?
N2 C54 H54A 109.2 . . ?
N2 C54 H54B 109.2 . . ?
N12 C54 H54C 109.0 . . ?
N12 C54 H54D 109.0 . . ?
C53 C54 N12 112.7(7) . . ?
C53 C54 H54A 109.2 . . ?
C53 C54 H54B 109.2 . . ?
C53 C54 H54C 109.0 . . ?
C53 C54 H54D 109.0 . . ?
H54A C54 H54B 107.9 . . ?
H54C C54 H54D 107.8 . . ?
N1 C55 H55A 109.1 . . ?
N1 C55 H55B 109.1 . . ?
N1 C55 C56 112.3(3) . . ?
N3 C55 H55C 109.6 . . ?
N3 C55 H55D 109.6 . . ?
N3 C55 C56 110.2(7) . . ?
H55A C55 H55B 107.9 . . ?
H55C C55 H55D 108.1 . . ?
C56 C55 H55A 109.1 . . ?
C56 C55 H55B 109.1 . . ?
C56 C55 H55C 109.6 . . ?
C56 C55 H55D 109.6 . . ?
O12 C56 C55 107.9(3) . . ?
O12 C56 H56A 110.1 . . ?
O12 C56 H56B 110.1 . . ?
C55 C56 H56A 110.1 . . ?
C55 C56 H56B 110.1 . . ?
H56A C56 H56B 108.4 . . ?
O12 C57 H57A 109.8 . . ?
O12 C57 H57B 109.8 . . ?
O12 C57 C58 109.2(2) . . ?
H57A C57 H57B 108.3 . . ?
C58 C57 H57A 109.8 . . ?
C58 C57 H57B 109.8 . . ?
O13 C58 C57 108.50(19) . . ?
O13 C58 H58A 110.0 . . ?
O13 C58 H58B 110.0 . . ?
C57 C58 H58A 110.0 . . ?
C57 C58 H58B 110.0 . . ?
H58A C58 H58B 108.4 . . ?
O13 C59 H59A 109.8 . . ?
O13 C59 H59B 109.8 . . ?
O13 C59 C60 109.3(3) . . ?
H59A C59 H59B 108.3 . . ?
C60 C59 H59A 109.8 . . ?
C60 C59 H59B 109.8 . . ?
N2 C60 C59 110.2(4) . . ?
N2 C60 H60A 109.6 . . ?
N2 C60 H60B 109.6 . . ?
N12 C60 H60C 106.8 . . ?
N12 C60 H60D 106.8 . . ?
C59 C60 N12 122.0(8) . . ?
C59 C60 H60A 109.6 . . ?
C59 C60 H60B 109.6 . . ?
C59 C60 H60C 106.8 . . ?
C59 C60 H60D 106.8 . . ?
H60A C60 H60B 108.1 . . ?
H60C C60 H60D 106.7 . . ?
N1 C61 H61A 107.6 . . ?
N1 C61 H61B 107.6 . . ?
N1 C61 C62 118.7(5) . . ?
H61A C61 H61B 107.1 . . ?
C62 C61 H61A 107.6 . . ?
C62 C61 H61B 107.6 . . ?
O14 C62 C61 108.7(4) . . ?
O14 C62 H62A 109.9 . . ?
O14 C62 H62B 109.9 . . ?
C61 C62 H62A 109.9 . . ?
C61 C62 H62B 109.9 . . ?
H62A C62 H62B 108.3 . . ?
O14 C63 H63A 109.8 . . ?
O14 C63 H63B 109.8 . . ?
O14 C63 C64 109.2(3) . . ?
H63A C63 H63B 108.3 . . ?
C64 C63 H63A 109.8 . . ?
C64 C63 H63B 109.8 . . ?
O15 C64 C63 109.3(3) . . ?
O15 C64 H64A 109.8 . . ?
O15 C64 H64B 109.8 . . ?
C63 C64 H64A 109.8 . . ?
C63 C64 H64B 109.8 . . ?
H64A C64 H64B 108.3 . . ?
O15 C65 H65A 109.8 . . ?
O15 C65 H65B 109.8 . . ?
O15 C65 C66 109.2(3) . . ?
H65A C65 H65B 108.3 . . ?
C66 C65 H65A 109.8 . . ?
C66 C65 H65B 109.8 . . ?
N2 C66 C65 110.8(4) . . ?
N2 C66 H66A 109.5 . . ?
N2 C66 H66B 109.5 . . ?
C65 C66 H66A 109.5 . . ?
C65 C66 H66B 109.5 . . ?
H66A C66 H66B 108.1 . . ?
N12 C67 H67A 105.3 . . ?
N12 C67 H67B 105.3 . . ?
H67A C67 H67B 106.0 . . ?
C68 C67 N12 128.0(13) . . ?
C68 C67 H67A 105.3 . . ?
C68 C67 H67B 105.3 . . ?
O17 C68 C67 110.2(10) . . ?
O17 C68 H68A 109.6 . . ?
O17 C68 H68B 109.6 . . ?
C67 C68 H68A 109.6 . . ?
C67 C68 H68B 109.6 . . ?
H68A C68 H68B 108.1 . . ?
O17 C69 H69A 109.3 . . ?
O17 C69 H69B 109.3 . . ?
O17 C69 C70 111.4(9) . . ?
H69A C69 H69B 108.0 . . ?
C70 C69 H69A 109.3 . . ?
C70 C69 H69B 109.3 . . ?
O16 C70 C69 110.7(9) . . ?
O16 C70 H70A 109.5 . . ?
O16 C70 H70B 109.5 . . ?
C69 C70 H70A 109.5 . . ?
C69 C70 H70B 109.5 . . ?
H70A C70 H70B 108.1 . . ?
O16 C71 H71A 111.0 . . ?
O16 C71 H71B 111.0 . . ?
O16 C71 C72 103.7(10) . . ?
H71A C71 H71B 109.0 . . ?
C72 C71 H71A 111.0 . . ?
C72 C71 H71B 111.0 . . ?
N3 C72 H72A 112.3 . . ?
N3 C72 H72B 112.3 . . ?
C71 C72 N3 97.5(12) . . ?
C71 C72 H72A 112.3 . . ?
C71 C72 H72B 112.3 . . ?
H72A C72 H72B 109.9 . . ?

loop_
_geom_bond_atom_site_label_1
_geom_bond_atom_site_label_2
_geom_bond_distance
_geom_bond_site_symmetry_2
_geom_bond_publ_flag
K1 K2 3.8221(5) . ?
K1 K2 4.2776(6) 2_665 ?
K1 K3 3.7818(5) 2_665 ?
K1 Si1 3.4754(6) . ?
K1 Si2 3.6823(6) . ?
K1 O1 2.6669(13) . ?
K1 O3 3.1027(12) . ?
K1 O4 2.6977(12) . ?
K1 O7 2.6844(13) 2_665 ?
K1 C2 3.1598(17) . ?
K1 C3 3.2213(16) . ?
K1 C21 3.3448(16) . ?
K2 K3 3.8137(6) . ?
K2 Si1 3.6794(6) 2_665 ?
K2 Si3 3.4558(6) 2_665 ?
K2 O1 2.7152(13) 2_665 ?
K2 O4 2.6777(12) . ?
K2 O7 2.7007(13) 2_665 ?
K2 O9 3.0215(14) 2_665 ?
K2 C1 3.1650(16) 2_665 ?
K2 C6 3.2016(17) 2_665 ?
K2 C7 3.3255(17) 2_665 ?
K3 Si2 3.4083(6) . ?
K3 Si3 3.6825(6) . ?
K3 O1 2.6799(12) 2_665 ?
K3 O4 2.6693(14) . ?
K3 O6 2.9655(13) . ?
K3 O7 2.6707(13) . ?
K3 C4 3.2424(17) . ?
K3 C5 3.3214(16) . ?
K3 C35 3.5141(18) . ?
Si1 O1 1.5734(12) . ?
Si1 O2 1.6507(13) . ?
Si1 O3 1.6704(13) . ?
Si1 C12 1.8995(19) . ?
Si2 O4 1.5688(12) . ?
Si2 O5 1.6500(14) . ?
Si2 O6 1.6678(14) . ?
Si2 C26 1.9058(18) . ?
Si3 O7 1.5675(13) . ?
Si3 O8 1.6514(14) . ?
Si3 O9 1.6662(14) . ?
Si3 C40 1.9084(19) . ?
O2 C13 1.418(2) . ?
O3 C17 1.437(2) . ?
O5 C27 1.416(3) . ?
O6 C31 1.439(2) . ?
O8 C41 1.433(2) . ?
O9 C45 1.438(2) . ?
C1 C2 1.418(2) . ?
C1 C6 1.421(2) . ?
C1 C7 1.465(2) . ?
C2 H2 0.9500 . ?
C2 C3 1.396(2) . ?
C3 C4 1.419(2) . ?
C3 C21 1.483(2) . ?
C4 H4 0.9500 . ?
C4 C5 1.415(2) . ?
C5 C6 1.396(2) . ?
C5 C35 1.481(2) . ?
C6 H6 0.9500 . ?
C7 C8 1.415(3) . ?
C7 C12 1.433(3) . ?
C8 H8 0.9500 . ?
C8 C9 1.380(3) . ?
C9 H9 0.9500 . ?
C9 C10 1.384(3) . ?
C10 H10 0.9500 . ?
C10 C11 1.384(3) . ?
C11 H11 0.9500 . ?
C11 C12 1.406(2) . ?
C13 C14 1.509(4) . ?
C13 C15 1.521(3) . ?
C13 C16 1.519(3) . ?
C14 H14A 0.9800 . ?
C14 H14B 0.9800 . ?
C14 H14C 0.9800 . ?
C15 H15A 0.9800 . ?
C15 H15B 0.9800 . ?
C15 H15C 0.9800 . ?
C16 H16A 0.9800 . ?
C16 H16B 0.9800 . ?
C16 H16C 0.9800 . ?
C17 C18 1.529(3) . ?
C17 C19 1.517(3) . ?
C17 C20 1.519(3) . ?
C18 H18A 0.9800 . ?
C18 H18B 0.9800 . ?
C18 H18C 0.9800 . ?
C19 H19A 0.9800 . ?
C19 H19B 0.9800 . ?
C19 H19C 0.9800 . ?
C20 H20A 0.9800 . ?
C20 H20B 0.9800 . ?
C20 H20C 0.9800 . ?
C21 C22 1.407(2) . ?
C21 C26 1.423(2) . ?
C22 H22 0.9500 . ?
C22 C23 1.378(3) . ?
C23 H23 0.9500 . ?
C23 C24 1.381(3) . ?
C24 H24 0.9500 . ?
C24 C25 1.384(3) . ?
C25 H25 0.9500 . ?
C25 C26 1.402(3) . ?
C27 C28 1.508(3) . ?
C27 C29 1.524(3) . ?
C27 C30 1.520(3) . ?
C28 H28A 0.9800 . ?
C28 H28B 0.9800 . ?
C28 H28C 0.9800 . ?
C29 H29A 0.9800 . ?
C29 H29B 0.9800 . ?
C29 H29C 0.9800 . ?
C30 H30A 0.9800 . ?
C30 H30B 0.9800 . ?
C30 H30C 0.9800 . ?
C31 C32 1.514(3) . ?
C31 C33 1.517(3) . ?
C31 C34 1.529(4) . ?
C32 H32A 0.9800 . ?
C32 H32B 0.9800 . ?
C32 H32C 0.9800 . ?
C33 H33A 0.9800 . ?
C33 H33B 0.9800 . ?
C33 H33C 0.9800 . ?
C34 H34A 0.9800 . ?
C34 H34B 0.9800 . ?
C34 H34C 0.9800 . ?
C35 C36 1.403(3) . ?
C35 C40 1.422(3) . ?
C36 H36 0.9500 . ?
C36 C37 1.381(3) . ?
C37 H37 0.9500 . ?
C37 C38 1.378(4) . ?
C38 H38 0.9500 . ?
C38 C39 1.379(3) . ?
C39 H39 0.9500 . ?
C39 C40 1.407(3) . ?
C41 C42 1.521(3) . ?
C41 C43 1.518(3) . ?
C41 C44 1.516(3) . ?
C42 H42A 0.9800 . ?
C42 H42B 0.9800 . ?
C42 H42C 0.9800 . ?
C43 H43A 0.9800 . ?
C43 H43B 0.9800 . ?
C43 H43C 0.9800 . ?
C44 H44A 0.9800 . ?
C44 H44B 0.9800 . ?
C44 H44C 0.9800 . ?
C45 C46 1.516(3) . ?
C45 C47 1.527(3) . ?
C45 C48 1.516(3) . ?
C46 H46A 0.9800 . ?
C46 H46B 0.9800 . ?
C46 H46C 0.9800 . ?
C47 H47A 0.9800 . ?
C47 H47B 0.9800 . ?
C47 H47C 0.9800 . ?
C48 H48A 0.9800 . ?
C48 H48B 0.9800 . ?
C48 H48C 0.9800 . ?
K4 O10 2.7529(17) . ?
K4 O11 2.8590(18) . ?
K4 O12 2.8759(16) . ?
K4 O13 2.7992(15) . ?
K4 O14 2.813(3) . ?
K4 O15 2.860(4) . ?
K4 O16 2.856(11) . ?
K4 O17 2.760(11) . ?
K4 N1 3.041(6) . ?
K4 N2 2.994(8) . ?
K4 N3 2.868(18) . ?
K4 N12 3.18(2) . ?
O10 C50 1.429(4) . ?
O10 C51 1.405(4) . ?
O11 C52 1.412(3) . ?
O11 C53 1.420(4) . ?
O12 C56 1.432(4) . ?
O12 C57 1.423(3) . ?
O13 C58 1.412(3) . ?
O13 C59 1.419(4) . ?
O14 C62 1.424(5) . ?
O14 C63 1.415(5) . ?
O15 C64 1.414(5) . ?
O15 C65 1.432(5) . ?
O16 C70 1.405(11) . ?
O16 C71 1.417(11) . ?
O17 C68 1.417(11) . ?
O17 C69 1.414(11) . ?
N1 C49 1.468(6) . ?
N1 C55 1.495(6) . ?
N1 C61 1.483(7) . ?
N2 C54 1.444(6) . ?
N2 C60 1.455(6) . ?
N2 C66 1.488(6) . ?
N3 C49 1.456(14) . ?
N3 C55 1.480(14) . ?
N3 C72 1.500(13) . ?
N12 C54 1.528(12) . ?
N12 C60 1.515(12) . ?
N12 C67 1.514(12) . ?
C49 H49A 0.9900 . ?
C49 H49B 0.9900 . ?
C49 H49C 0.9900 . ?
C49 H49D 0.9900 . ?
C49 C50 1.484(5) . ?
C50 H50A 0.9900 . ?
C50 H50B 0.9900 . ?
C51 H51A 0.9900 . ?
C51 H51B 0.9900 . ?
C51 C52 1.482(5) . ?
C52 H52A 0.9900 . ?
C52 H52B 0.9900 . ?
C53 H53A 0.9900 . ?
C53 H53B 0.9900 . ?
C53 C54 1.485(5) . ?
C54 H54A 0.9900 . ?
C54 H54B 0.9900 . ?
C54 H54C 0.9900 . ?
C54 H54D 0.9900 . ?
C55 H55A 0.9900 . ?
C55 H55B 0.9900 . ?
C55 H55C 0.9900 . ?
C55 H55D 0.9900 . ?
C55 C56 1.506(4) . ?
C56 H56A 0.9900 . ?
C56 H56B 0.9900 . ?
C57 H57A 0.9900 . ?
C57 H57B 0.9900 . ?
C57 C58 1.483(4) . ?
C58 H58A 0.9900 . ?
C58 H58B 0.9900 . ?
C59 H59A 0.9900 . ?
C59 H59B 0.9900 . ?
C59 C60 1.508(5) . ?
C60 H60A 0.9900 . ?
C60 H60B 0.9900 . ?
C60 H60C 0.9900 . ?
C60 H60D 0.9900 . ?
C61 H61A 0.9900 . ?
C61 H61B 0.9900 . ?
C61 C62 1.492(7) . ?
C62 H62A 0.9900 . ?
C62 H62B 0.9900 . ?
C63 H63A 0.9900 . ?
C63 H63B 0.9900 . ?
C63 C64 1.494(5) . ?
C64 H64A 0.9900 . ?
C64 H64B 0.9900 . ?
C65 H65A 0.9900 . ?
C65 H65B 0.9900 . ?
C65 C66 1.494(6) . ?
C66 H66A 0.9900 . ?
C66 H66B 0.9900 . ?
C67 H67A 0.9900 . ?
C67 H67B 0.9900 . ?
C67 C68 1.507(13) . ?
C68 H68A 0.9900 . ?
C68 H68B 0.9900 . ?
C69 H69A 0.9900 . ?
C69 H69B 0.9900 . ?
C69 C70 1.486(12) . ?
C70 H70A 0.9900 . ?
C70 H70B 0.9900 . ?
C71 H71A 0.9900 . ?
C71 H71B 0.9900 . ?
C71 C72 1.481(13) . ?
C72 H72A 0.9900 . ?
C72 H72B 0.9900 . ?

loop_
_geom_torsion_atom_site_label_1
_geom_torsion_atom_site_label_2
_geom_torsion_atom_site_label_3
_geom_torsion_atom_site_label_4
_geom_torsion
_geom_torsion_site_symmetry_1
_geom_torsion_site_symmetry_2
_geom_torsion_site_symmetry_3
_geom_torsion_site_symmetry_4
_geom_torsion_publ_flag
K1 Si1 O1 K2 117.03(8) . . . 2_665 ?
K1 Si1 O1 K3 -114.13(13) . . . 2_665 ?
K1 Si1 O2 C13 70.0(2) . . . . ?
K1 Si1 O3 C17 -175.45(16) . . . . ?
K1 Si1 C12 C7 -7.86(17) . . . . ?
K1 Si1 C12 C11 -179.87(12) . . . . ?
K1 Si2 O4 K2 131.23(15) . . . . ?
K1 Si2 O4 K3 -118.61(8) . . . . ?
K1 Si2 O5 C27 -32.9(2) . . . . ?
K1 Si2 O6 K3 27.09(6) . . . . ?
K1 Si2 O6 C31 -150.66(14) . . . . ?
K1 O3 C17 C18 -109.03(18) . . . . ?
K1 O3 C17 C19 128.33(16) . . . . ?
K1 O3 C17 C20 9.7(2) . . . . ?
K1 C2 C3 C4 -116.69(14) . . . . ?
K1 C2 C3 C21 71.15(13) . . . . ?
K1 C3 C4 K3 5.04(15) . . . . ?
K1 C3 C4 C5 -87.64(17) . . . . ?
K1 C3 C21 C22 107.94(13) . . . . ?
K1 C3 C21 C26 -73.98(15) . . . . ?
K1 C21 C22 C23 -100.09(18) . . . . ?
K1 C21 C26 Si2 -55.05(14) . . . . ?
K1 C21 C26 C25 116.15(15) . . . . ?
K2 Si1 O1 K1 -117.03(8) 2_665 . . . ?
K2 Si1 O1 K3 128.84(14) 2_665 . . 2_665 ?
K2 Si1 O2 C13 -33.0(2) 2_665 . . . ?
K2 Si1 O3 K1 28.41(6) 2_665 . . . ?
K2 Si1 O3 C17 -147.03(13) 2_665 . . . ?
K2 Si1 C12 C7 50.42(14) 2_665 . . . ?
K2 Si1 C12 C11 -121.59(14) 2_665 . . . ?
K2 Si3 O7 K1 -108.91(12) 2_665 . . 2_665 ?
K2 Si3 O7 K3 122.54(8) 2_665 . . . ?
K2 Si3 O8 C41 65.9(2) 2_665 . . . ?
K2 Si3 O9 C45 -174.62(17) 2_665 . . . ?
K2 O9 C45 C46 -111.93(19) 2_665 . . . ?
K2 O9 C45 C47 126.32(17) 2_665 . . . ?
K2 O9 C45 C48 7.4(2) 2_665 . . . ?
K2 C1 C2 K1 5.58(14) 2_665 . . . ?
K2 C1 C2 C3 -90.62(16) 2_665 . . . ?
K2 C1 C6 C5 112.36(16) 2_665 . . . ?
K2 C1 C7 C8 108.10(15) 2_665 . . . ?
K2 C1 C7 C12 -73.75(16) 2_665 . . . ?
K2 C7 C8 C9 -102.4(2) 2_665 . . . ?
K2 C7 C12 Si1 -54.31(13) 2_665 . . . ?
K2 C7 C12 C11 117.67(15) 2_665 . . . ?
K3 Si2 O4 K1 118.61(8) . . . . ?
K3 Si2 O4 K2 -110.15(12) . . . . ?
K3 Si2 O5 C27 73.7(2) . . . . ?
K3 Si2 O6 C31 -177.75(17) . . . . ?
K3 Si3 O7 K1 128.54(14) . . . 2_665 ?
K3 Si3 O7 K2 -122.54(8) . . . 2_665 ?
K3 Si3 O8 C41 -37.1(2) . . . . ?
K3 Si3 O9 K2 24.01(7) . . . 2_665 ?
K3 Si3 O9 C45 -150.61(13) . . . . ?
K3 O6 C31 C32 -118.4(2) . . . . ?
K3 O6 C31 C33 118.13(19) . . . . ?
K3 O6 C31 C34 -0.1(2) . . . . ?
K3 C4 C5 C6 -113.90(14) . . . . ?
K3 C4 C5 C35 74.28(14) . . . . ?
K3 C5 C6 K2 4.09(15) . . . 2_665 ?
K3 C5 C6 C1 -85.17(17) . . . . ?
K3 C5 C35 C36 112.42(16) . . . . ?
K3 C5 C35 C40 -69.52(17) . . . . ?
K3 C35 C36 C37 -103.4(2) . . . . ?
K3 C35 C40 Si3 -54.48(14) . . . . ?
K3 C35 C40 C39 121.27(16) . . . . ?
Si1 O2 C13 C14 44.7(3) . . . . ?
Si1 O2 C13 C15 165.09(19) . . . . ?
Si1 O2 C13 C16 -77.8(3) . . . . ?
Si1 O3 C17 C18 64.0(2) . . . . ?
Si1 O3 C17 C19 -58.7(2) . . . . ?
Si1 O3 C17 C20 -177.32(13) . . . . ?
Si2 O5 C27 C28 44.0(3) . . . . ?
Si2 O5 C27 C29 163.29(19) . . . . ?
Si2 O5 C27 C30 -79.1(2) . . . . ?
Si2 O6 C31 C32 58.3(3) . . . . ?
Si2 O6 C31 C33 -65.1(2) . . . . ?
Si2 O6 C31 C34 176.64(14) . . . . ?
Si3 O8 C41 C42 48.4(2) . . . . ?
Si3 O8 C41 C43 167.65(16) . . . . ?
Si3 O8 C41 C44 -74.5(2) . . . . ?
Si3 O9 C45 C46 60.3(2) . . . . ?
Si3 O9 C45 C47 -61.4(2) . . . . ?
Si3 O9 C45 C48 179.65(14) . . . . ?
O1 Si1 O2 C13 15.1(2) . . . . ?
O1 Si1 O3 K1 -12.65(6) . . . . ?
O1 Si1 O3 C17 171.90(14) . . . . ?
O1 Si1 C12 C7 44.82(17) . . . . ?
O1 Si1 C12 C11 -127.18(14) . . . . ?
O2 Si1 O1 K1 131.23(7) . . . . ?
O2 Si1 O1 K2 -111.74(8) . . . 2_665 ?
O2 Si1 O1 K3 17.10(15) . . . 2_665 ?
O2 Si1 O3 K1 -137.25(6) . . . . ?
O2 Si1 O3 C17 47.30(16) . . . . ?
O2 Si1 C12 C7 172.27(14) . . . . ?
O2 Si1 C12 C11 0.27(16) . . . . ?
O3 Si1 O1 K1 15.46(8) . . . . ?
O3 Si1 O1 K2 132.50(6) . . . 2_665 ?
O3 Si1 O1 K3 -98.67(11) . . . 2_665 ?
O3 Si1 O2 C13 134.1(2) . . . . ?
O3 Si1 C12 C7 -78.21(16) . . . . ?
O3 Si1 C12 C11 109.79(14) . . . . ?
O4 Si2 O5 C27 14.5(2) . . . . ?
O4 Si2 O6 K3 -12.54(6) . . . . ?
O4 Si2 O6 C31 169.71(15) . . . . ?
O5 Si2 O4 K1 -110.46(8) . . . . ?
O5 Si2 O4 K2 20.77(15) . . . . ?
O5 Si2 O4 K3 130.92(7) . . . . ?
O5 Si2 O6 K3 -138.19(5) . . . . ?
O5 Si2 O6 C31 44.06(17) . . . . ?
O6 Si2 O4 K1 133.01(7) . . . . ?
O6 Si2 O4 K2 -95.75(12) . . . . ?
O6 Si2 O4 K3 14.40(7) . . . . ?
O6 Si2 O5 C27 133.87(19) . . . . ?
O7 Si3 O8 C41 8.2(2) . . . . ?
O7 Si3 O9 K2 -12.66(6) . . . 2_665 ?
O7 Si3 O9 C45 172.71(15) . . . . ?
O8 Si3 O7 K1 23.49(14) . . . 2_665 ?
O8 Si3 O7 K2 132.40(7) . . . 2_665 ?
O8 Si3 O7 K3 -105.05(9) . . . . ?
O8 Si3 O9 K2 -138.19(6) . . . 2_665 ?
O8 Si3 O9 C45 47.19(17) . . . . ?
O9 Si3 O7 K1 -94.20(11) . . . 2_665 ?
O9 Si3 O7 K2 14.71(7) . . . 2_665 ?
O9 Si3 O7 K3 137.26(7) . . . . ?
O9 Si3 O8 C41 128.05(17) . . . . ?
C1 C2 C3 K1 117.37(16) . . . . ?
C1 C2 C3 C4 0.7(2) . . . . ?
C1 C2 C3 C21 -171.48(15) . . . . ?
C1 C7 C8 C9 177.79(19) . . . . ?
C1 C7 C12 Si1 10.8(2) . . . . ?
C1 C7 C12 C11 -177.18(16) . . . . ?
C2 C1 C6 K2 -112.55(14) . . . 2_665 ?
C2 C1 C6 C5 -0.2(2) . . . . ?
C2 C1 C7 K2 115.55(15) . . . 2_665 ?
C2 C1 C7 C8 -136.34(18) . . . . ?
C2 C1 C7 C12 41.8(2) . . . . ?
C2 C3 C4 K3 93.82(15) . . . . ?
C2 C3 C4 C5 1.1(2) . . . . ?
C2 C3 C21 K1 -67.45(13) . . . . ?
C2 C3 C21 C22 40.5(2) . . . . ?
C2 C3 C21 C26 -141.42(17) . . . . ?
C3 C4 C5 K3 111.49(15) . . . . ?
C3 C4 C5 C6 -2.4(2) . . . . ?
C3 C4 C5 C35 -174.22(15) . . . . ?
C3 C21 C22 C23 178.79(17) . . . . ?
C3 C21 C26 Si2 11.4(2) . . . . ?
C3 C21 C26 C25 -177.42(16) . . . . ?
C4 C3 C21 K1 120.59(15) . . . . ?
C4 C3 C21 C22 -131.47(17) . . . . ?
C4 C3 C21 C26 46.6(2) . . . . ?
C4 C5 C6 K2 91.19(16) . . . 2_665 ?
C4 C5 C6 C1 1.9(2) . . . . ?
C4 C5 C35 K3 -68.60(14) . . . . ?
C4 C5 C35 C36 43.8(2) . . . . ?
C4 C5 C35 C40 -138.12(18) . . . . ?
C5 C35 C36 C37 176.0(2) . . . . ?
C5 C35 C40 Si3 7.7(3) . . . . ?
C5 C35 C40 C39 -176.51(17) . . . . ?
C6 C1 C2 K1 95.04(15) . . . . ?
C6 C1 C2 C3 -1.2(2) . . . . ?
C6 C1 C7 K2 -72.45(14) . . . 2_665 ?
C6 C1 C7 C8 35.6(2) . . . . ?
C6 C1 C7 C12 -146.20(17) . . . . ?
C6 C5 C35 K3 119.65(15) . . . . ?
C6 C5 C35 C36 -127.93(19) . . . . ?
C6 C5 C35 C40 50.1(2) . . . . ?
C7 C1 C2 K1 -92.70(16) . . . . ?
C7 C1 C2 C3 171.10(15) . . . . ?
C7 C1 C6 K2 75.01(14) . . . 2_665 ?
C7 C1 C6 C5 -172.63(15) . . . . ?
C7 C8 C9 C10 -0.4(3) . . . . ?
C8 C7 C12 Si1 -171.02(14) . . . . ?
C8 C7 C12 C11 1.0(2) . . . . ?
C8 C9 C10 C11 0.8(3) . . . . ?
C9 C10 C11 C12 -0.3(3) . . . . ?
C10 C11 C12 Si1 172.15(17) . . . . ?
C10 C11 C12 C7 -0.6(3) . . . . ?
C12 Si1 O1 K1 -109.01(7) . . . . ?
C12 Si1 O1 K2 8.02(9) . . . 2_665 ?
C12 Si1 O1 K3 136.86(11) . . . 2_665 ?
C12 Si1 O2 C13 -110.1(2) . . . . ?
C12 Si1 O3 K1 113.16(6) . . . . ?
C12 Si1 O3 C17 -62.29(16) . . . . ?
C12 C7 C8 C9 -0.5(3) . . . . ?
C21 C3 C4 K3 -94.20(15) . . . . ?
C21 C3 C4 C5 173.12(15) . . . . ?
C21 C22 C23 C24 -1.2(3) . . . . ?
C22 C21 C26 Si2 -170.58(13) . . . . ?
C22 C21 C26 C25 0.6(2) . . . . ?
C22 C23 C24 C25 0.5(3) . . . . ?
C23 C24 C25 C26 0.7(3) . . . . ?
C24 C25 C26 Si2 170.88(17) . . . . ?
C24 C25 C26 C21 -1.3(3) . . . . ?
C26 Si2 O4 K1 8.27(10) . . . . ?
C26 Si2 O4 K2 139.50(11) . . . . ?
C26 Si2 O4 K3 -110.34(8) . . . . ?
C26 Si2 O5 C27 -109.3(2) . . . . ?
C26 Si2 O6 K3 112.23(6) . . . . ?
C26 Si2 O6 C31 -65.52(17) . . . . ?
C26 C21 C22 C23 0.6(3) . . . . ?
C35 C5 C6 K2 -96.95(16) . . . 2_665 ?
C35 C5 C6 C1 173.80(15) . . . . ?
C35 C36 C37 C38 1.1(4) . . . . ?
C36 C35 C40 Si3 -174.26(15) . . . . ?
C36 C35 C40 C39 1.5(3) . . . . ?
C36 C37 C38 C39 0.6(4) . . . . ?
C37 C38 C39 C40 -1.3(4) . . . . ?
C38 C39 C40 Si3 176.41(19) . . . . ?
C38 C39 C40 C35 0.2(3) . . . . ?
C40 Si3 O7 K1 141.90(10) . . . 2_665 ?
C40 Si3 O7 K2 -109.19(7) . . . 2_665 ?
C40 Si3 O7 K3 13.35(10) . . . . ?
C40 Si3 O8 C41 -116.52(18) . . . . ?
C40 Si3 O9 K2 112.96(7) . . . 2_665 ?
C40 Si3 O9 C45 -61.66(17) . . . . ?
C40 C35 C36 C37 -2.2(3) . . . . ?
K4 O10 C50 C49 -46.8(3) . . . . ?
K4 O10 C51 C52 45.5(3) . . . . ?
K4 O11 C52 C51 51.3(3) . . . . ?
K4 O11 C53 C54 -54.9(3) . . . . ?
K4 O12 C56 C55 -59.5(3) . . . . ?
K4 O12 C57 C58 50.2(2) . . . . ?
K4 O13 C58 C57 52.7(2) . . . . ?
K4 O13 C59 C60 -46.4(4) . . . . ?
K4 O14 C62 C61 -51.7(5) . . . . ?
K4 O14 C63 C64 47.3(4) . . . . ?
K4 O15 C64 C63 51.1(4) . . . . ?
K4 O15 C65 C66 -49.2(4) . . . . ?
K4 O16 C70 C69 41.5(11) . . . . ?
K4 O16 C71 C72 -65.7(13) . . . . ?
K4 O17 C68 C67 -46.8(13) . . . . ?
K4 O17 C69 C70 49.8(12) . . . . ?
K4 N1 C49 C50 -44.4(4) . . . . ?
K4 N1 C55 C56 -44.8(4) . . . . ?
K4 N1 C61 C62 -40.9(6) . . . . ?
K4 N2 C54 C53 -38.1(4) . . . . ?
K4 N2 C60 C59 -49.7(4) . . . . ?
K4 N2 C66 C65 -45.9(4) . . . . ?
K4 N3 C49 C50 -48.9(8) . . . . ?
K4 N3 C55 C56 -36.2(10) . . . . ?
K4 N3 C72 C71 -49.0(13) . . . . ?
K4 N12 C54 C53 -49.3(6) . . . . ?
K4 N12 C60 C59 -42.9(7) . . . . ?
K4 N12 C67 C68 -38.0(15) . . . . ?
O10 C51 C52 O11 -66.0(3) . . . . ?
O11 C53 C54 N2 62.2(4) . . . . ?
O11 C53 C54 N12 74.6(9) . . . . ?
O12 C57 C58 O13 -70.7(2) . . . . ?
O13 C59 C60 N2 64.8(5) . . . . ?
O13 C59 C60 N12 64.6(10) . . . . ?
O14 C63 C64 O15 -66.6(4) . . . . ?
O15 C65 C66 N2 63.1(5) . . . . ?
O16 C71 C72 N3 66.2(14) . . . . ?
O17 C69 C70 O16 -62.0(14) . . . . ?
N1 C49 C50 O10 64.4(4) . . . . ?
N1 C55 C56 O12 73.5(4) . . . . ?
N1 C61 C62 O14 65.5(6) . . . . ?
N3 C49 C50 O10 62.9(7) . . . . ?
N3 C55 C56 O12 63.9(8) . . . . ?
N12 C67 C68 O17 63.6(19) . . . . ?
C49 N1 C55 C56 -157.7(4) . . . . ?
C49 N1 C61 C62 73.2(7) . . . . ?
C49 N3 C55 C56 -167.4(8) . . . . ?
C49 N3 C72 C71 76.3(12) . . . . ?
C50 O10 C51 C52 -172.3(2) . . . . ?
C51 O10 C50 C49 171.5(2) . . . . ?
C52 O11 C53 C54 177.8(3) . . . . ?
C53 O11 C52 C51 -178.4(2) . . . . ?
C54 N2 C60 C59 78.1(6) . . . . ?
C54 N2 C66 C65 -168.3(4) . . . . ?
C54 N12 C60 C59 62.9(16) . . . . ?
C54 N12 C67 C68 -150.9(18) . . . . ?
C55 N1 C49 C50 70.1(5) . . . . ?
C55 N1 C61 C62 -159.2(5) . . . . ?
C55 N3 C49 C50 83.7(11) . . . . ?
C55 N3 C72 C71 -173.0(10) . . . . ?
C56 O12 C57 C58 176.5(2) . . . . ?
C57 O12 C56 C55 174.9(2) . . . . ?
C58 O13 C59 C60 178.0(3) . . . . ?
C59 O13 C58 C57 -169.0(2) . . . . ?
C60 N2 C54 C53 -163.7(4) . . . . ?
C60 N2 C66 C65 74.2(6) . . . . ?
C60 N12 C54 C53 -153.2(9) . . . . ?
C60 N12 C67 C68 66(2) . . . . ?
C61 N1 C49 C50 -158.6(4) . . . . ?
C61 N1 C55 C56 72.3(6) . . . . ?
C62 O14 C63 C64 -178.8(3) . . . . ?
C63 O14 C62 C61 174.6(4) . . . . ?
C64 O15 C65 C66 178.4(4) . . . . ?
C65 O15 C64 C63 -173.5(4) . . . . ?
C66 N2 C54 C53 83.2(5) . . . . ?
C66 N2 C60 C59 -171.3(4) . . . . ?
C67 N12 C54 C53 61(2) . . . . ?
C67 N12 C60 C59 -144.2(13) . . . . ?
C68 O17 C69 C70 -175.1(10) . . . . ?
C69 O17 C68 C67 179.0(11) . . . . ?
C70 O16 C71 C72 160.6(12) . . . . ?
C71 O16 C70 C69 177.8(11) . . . . ?
C72 N3 C49 C50 178.7(8) . . . . ?
C72 N3 C55 C56 93.8(10) . . . . ?

loop_
_exptl_oxdiff_crystal_face_indexfrac_h
_exptl_oxdiff_crystal_face_indexfrac_k
_exptl_oxdiff_crystal_face_indexfrac_l
_exptl_oxdiff_crystal_face_x
_exptl_oxdiff_crystal_face_y
_exptl_oxdiff_crystal_face_z
1.0000 -1.0000 1.0000 0.0588 -0.0837 -0.0843
-1.0000 1.0000 -1.0000 -0.0588 0.0837 0.0843
-1.0000 2.0000 2.0000 0.0825 -0.1287 0.2531
1.0000 -2.0000 -2.0000 -0.0825 0.1287 -0.2531
-0.0000 1.0000 2.0000 0.1170 -0.1406 0.1398
-2.0000 2.0000 -1.0000 -0.0933 0.0956 0.1976
2.0000 -1.0000 1.0000 0.1616 -0.0926 -0.1159
1.0000 0.0000 1.0000 0.1271 -0.0807 -0.0026
1.0000 1.0000 2.0000 0.2198 -0.1495 0.1081
2.0000 0.0000 1.0000 0.2300 -0.0896 -0.0342
9.2595 -2.3395 3.0158 0.8656 -0.3059 -0.3965
1.0000 1.0000 1.0000 0.1955 -0.0777 0.0791
-2.0000 -1.0000 -1.0000 -0.2983 0.0866 -0.0474
-1.0000 1.0000 -0.0000 -0.0345 0.0119 0.1133
1.0000 0.0000 -0.0000 0.1028 -0.0089 -0.0316
-2.0000 1.0000 -0.0000 -0.1373 0.0208 0.1450
-1.0000 -0.0000 0.0000 -0.1028 0.0089 0.0316
-7.6107 -2.7068 -0.9830 -0.9915 0.1300 -0.0088
4.8041 5.8185 1.3400 0.9242 -0.1214 0.3621
2.0000 1.0000 -1.0000 0.2497 0.0571 -0.0107
9.5709 0.0059 -3.5131 0.8991 0.1673 -0.4045
2.3274 8.8206 -1.9682 0.7942 0.1473 0.5895
-9.8889 4.2100 3.0973 -0.6538 -0.1219 0.7468
2.0000 1.0000 -2.0000 0.2253 0.1289 -0.0397
4.9528 7.3910 -6.7370 0.8505 0.4622 0.2511
-0.7152 10.5146 -3.6687 0.5558 0.3016 0.7747
-2.0000 1.0000 1.0000 -0.1130 -0.0510 0.1740
-9.2537 0.9012 6.6919 -0.7272 -0.3957 0.5609
-0.0000 1.0000 -2.0000 0.0197 0.1467 0.0235
3.8133 0.5013 -12.7733 0.1157 0.8850 -0.4509
-5.2740 10.6950 -5.2594 0.0607 0.4568 0.8875
-2.1300 3.6442 -12.9310 -0.2845 0.9586 -0.0108
4.5045 -7.0223 11.4834 0.2626 -0.8859 -0.3823
0.0000 -0.0000 -1.0000 -0.0243 0.0718 -0.0291
-2.0000 1.0000 -2.0000 -0.1860 0.1644 0.0868
-1.0000 -0.0000 -2.0000 -0.1515 0.1525 -0.0265
-1.0000 -1.0000 1.0000 -0.1468 -0.0660 -0.0210
-2.1567 -7.3444 12.3392 -0.4236 -0.8892 -0.1729
-1.0000 0.0000 2.0000 -0.0542 -0.1348 0.0898
0.7088 -6.2193 13.4332 -0.0254 -0.9898 -0.1400
-4.1553 1.8502 11.5361 -0.0203 -0.7860 0.6178
1.9283 -0.2647 11.5826 0.4619 -0.8498 0.2540
3.9529 6.8788 -11.1806 0.6046 0.7886 0.1118
-7.3749 -0.2808 -5.0764 -0.9010 0.4292 0.0629
-9.1034 3.2793 -4.1290 -0.8124 0.3873 0.4359

loop_
_smtbx_masks_void_nr
_smtbx_masks_void_average_x
_smtbx_masks_void_average_y
_smtbx_masks_void_average_z
_smtbx_masks_void_volume
_smtbx_masks_void_count_electrons
_smtbx_masks_void_content
1 0.000 -0.617 -0.617 1491.2 314.3 '6 THF,2 hexane'
2 0.000 0.500 0.000 16.7 0.0 ?
